data_8000157
loop_
_publ_author_name
'Watabe, Tsuyoshi'
'Hisaki, Ichiro'
'Tohnai, Norimitsu'
'Miyata, Mikiji'

_publ_section_title
;
 Four Kinds of 21 Helical Assemblies with the Molecular Tilt as Well as
 Three-directional and Facial Chirality
;
_journal_issue 2
_journal_name_full 'Chemistry Letters'
_journal_page_first 234
_journal_paper_doi 10.1246/cl.2007.234
_journal_volume 36
_journal_year 2007
_chemical_formula_moiety '2(C23 H27 N2 O4), 2(C15 H21 O3), C3 H6 O'
_chemical_formula_sum 'C79 H102 N4 O15'
_chemical_formula_weight 1347.69
_chemical_name_common 'brucinium 3,5-di-tert-butyl-4-hydroxybenzoate acetone solvate'
_space_group_IT_number 4
_symmetry_cell_setting monoclinic
_symmetry_Int_Tables_number 4
_symmetry_space_group_name_Hall 'P 2yb'
_symmetry_space_group_name_H-M 'P 1 21 1'
_cell_angle_alpha 90.0000
_cell_angle_beta 100.496(2)
_cell_angle_gamma 90.0000
_cell_formula_units_Z 2
_cell_length_a 14.8933(6)
_cell_length_b 12.9949(5)
_cell_length_c 18.6164(8)
_cell_measurement_reflns_used 12468
_cell_measurement_temperature 296.1
_cell_measurement_theta_max 68.3
_cell_measurement_theta_min 3.0
_cell_volume 3542.7(3)
_computing_cell_refinement PROCESS-AUTO
_computing_data_collection PROCESS-AUTO
_computing_data_reduction CrystalStructure
_computing_publication_material 'CrystalStructure 3.7.0'
_computing_structure_refinement SHELXL
_diffrn_ambient_temperature 296
_diffrn_detector_area_resol_mean 10.00
_diffrn_measured_fraction_theta_full 0.958
_diffrn_measured_fraction_theta_max 0.958
_diffrn_measurement_device_type 'Rigaku RAXIS-RAPID'
_diffrn_measurement_method \w
_diffrn_radiation_probe x-ray
_diffrn_radiation_type 'Cu K\a'
_diffrn_radiation_wavelength 1.54187
_diffrn_reflns_av_R_equivalents 0.155
_diffrn_reflns_limit_h_max 17
_diffrn_reflns_limit_h_min -16
_diffrn_reflns_limit_k_max 15
_diffrn_reflns_limit_k_min -15
_diffrn_reflns_limit_l_max 22
_diffrn_reflns_limit_l_min -22
_diffrn_reflns_number 24773
_diffrn_reflns_theta_full 68.22
_diffrn_reflns_theta_max 68.22
_exptl_absorpt_coefficient_mu 0.703
_exptl_absorpt_correction_T_max 0.932
_exptl_absorpt_correction_T_min 0.568
_exptl_absorpt_correction_type multi-scan
_exptl_absorpt_process_details
;
    Higashi, T. (1995). Program for Absorption Correction.
    Rigaku Corporation, Tokyo, Japan.
;
_exptl_crystal_colour colorless
_exptl_crystal_density_diffrn 1.263
_exptl_crystal_density_method 'not measured'
_exptl_crystal_description prism
_exptl_crystal_F_000 1448.00
_exptl_crystal_recrystallization_method 'recrystallization from acetone'
_exptl_crystal_size_max 0.20
_exptl_crystal_size_mid 0.20
_exptl_crystal_size_min 0.10
_refine_diff_density_max 0.50
_refine_diff_density_min -0.51
_refine_ls_abs_structure_details 'Flack, H. D. (1983), Acta Cryst. A39, 876-881.  4899 Friedel Pairs'
_refine_ls_abs_structure_Flack 0.0(7)
_refine_ls_extinction_coef 0.0100(6)
_refine_ls_extinction_method SHELXL
_refine_ls_goodness_of_fit_ref 1.182
_refine_ls_hydrogen_treatment refall
_refine_ls_number_parameters 886
_refine_ls_number_reflns 11406
_refine_ls_R_factor_gt 0.1653
_refine_ls_shift/su_max 0.0000
_refine_ls_structure_factor_coef Fsqd
_refine_ls_weighting_details 'w = 1/[\s^2^(Fo^2^)+(0.1000P)^2^+0.0000P] where P=(Fo^2^+2Fc^2^)/3'
_refine_ls_weighting_scheme calc
_refine_ls_wR_factor_ref 0.3851
_reflns_number_gt 3183
_reflns_number_total 11406
_reflns_threshold_expression F^2^>2.0\s(F^2^)
_cod_data_source_file 36-234sup1.cif
_cod_data_source_block 1_2_acetone
_cod_original_cell_volume 3542.7(2)
_cod_original_sg_symbol_H-M 'P 21'
_cod_database_code 8000157

loop_
_symmetry_equiv_pos_site_id
_symmetry_equiv_pos_as_xyz
1 +X,+Y,+Z
2 -X,1/2+Y,-Z

loop_
_atom_site_label
_atom_site_type_symbol
_atom_site_fract_x
_atom_site_fract_y
_atom_site_fract_z
_atom_site_U_iso_or_equiv
_atom_site_adp_type
_atom_site_occupancy
_atom_site_symmetry_multiplicity
_atom_site_calc_flag
_atom_site_refinement_flags
O(1) O 0.5412(9) 0.3061(9) 0.3393(5) 0.110(4) Uani 1.00 1 d .
O(2) O 0.6407(9) -0.0349(11) 0.3768(7) 0.116(4) Uani 1.00 1 d .
O(3) O 0.2440(12) 0.4575(11) 0.3746(8) 0.147(6) Uani 1.00 1 d .
O(4) O 0.1440(10) 0.3320(10) 0.4264(7) 0.120(4) Uani 1.00 1 d .
O(5) O -0.2347(12) 0.2594(15) 0.4996(11) 0.214(11) Uani 1.00 1 d .
O(6) O -0.1628(12) 0.2690(12) 0.6003(9) 0.153(6) Uani 1.00 1 d .
O(7) O 0.0775(7) -0.0626(8) 0.4793(5) 0.090(3) Uani 1.00 1 d .
O(8) O 0.4537(9) 0.0062(9) 0.1861(7) 0.107(4) Uani 1.00 1 d .
O(9) O 0.3417(7) 0.3404(8) 0.1162(5) 0.084(3) Uani 1.00 1 d .
O(10) O 0.7450(10) -0.1449(11) 0.1593(8) 0.139(5) Uani 1.00 1 d .
O(11) O 0.8639(10) -0.0129(11) 0.0973(8) 0.126(5) Uani 1.00 1 d .
O(12) O 1.1632(10) -0.0014(9) -0.0978(6) 0.114(4) Uani 1.00 1 d .
O(13) O 1.2476(7) 0.0342(9) 0.0126(6) 0.092(3) Uani 1.00 1 d .
O(14) O 0.9122(8) 0.3323(9) 0.0149(5) 0.105(4) Uani 1.00 1 d .
O(15) O 0.6252(18) -0.337(3) 0.2656(19) 0.39(3) Uani 1.00 1 d .
N(1) N 0.4524(9) 0.1702(10) 0.3485(6) 0.074(3) Uani 1.00 1 d .
N(2) N 0.3424(10) -0.1360(10) 0.4206(9) 0.103(5) Uani 1.00 1 d .
N(3) N 0.5119(8) 0.1243(7) 0.1152(6) 0.060(3) Uani 1.00 1 d .
N(4) N 0.6297(9) 0.4264(9) 0.0300(7) 0.087(4) Uani 1.00 1 d .
C(1) C 0.3781(9) 0.2178(12) 0.3623(6) 0.050(3) Uani 1.00 1 d .
C(2) C 0.3566(13) 0.3222(11) 0.3553(8) 0.074(4) Uani 1.00 1 d .
C(3) C 0.2789(14) 0.3500(17) 0.3776(9) 0.090(5) Uani 1.00 1 d .
C(4) C 0.2173(12) 0.2854(15) 0.4042(10) 0.088(5) Uani 1.00 1 d .
C(5) C 0.2356(14) 0.1778(14) 0.4104(9) 0.100(6) Uani 1.00 1 d .
C(6) C 0.3151(12) 0.1469(12) 0.3856(9) 0.077(5) Uani 1.00 1 d .
C(7) C 0.3598(12) 0.0401(12) 0.3848(9) 0.082(5) Uani 1.00 1 d .
C(8) C 0.4527(9) 0.0526(11) 0.3684(8) 0.062(4) Uani 1.00 1 d .
C(9) C 0.3537(14) -0.0297(12) 0.4571(12) 0.104(7) Uani 1.00 1 d .
C(10) C 0.3313(11) -0.1297(12) 0.3394(9) 0.080(4) Uani 1.00 1 d .
C(11) C 0.2977(11) -0.0208(15) 0.3159(10) 0.108(6) Uani 1.00 1 d .
C(12) C 0.4191(18) -0.0133(16) 0.5176(9) 0.135(10) Uani 1.00 1 d .
C(13) C 0.5118(15) -0.0363(12) 0.4869(8) 0.097(6) Uani 1.00 1 d .
C(14) C 0.5212(14) 0.0517(13) 0.4380(10) 0.097(6) Uani 1.00 1 d .
C(15) C 0.4190(14) -0.2048(13) 0.4519(9) 0.107(7) Uani 1.00 1 d .
C(16) C 0.5042(14) -0.1442(14) 0.4511(8) 0.094(5) Uani 1.00 1 d .
C(17) C 0.5833(13) -0.1793(18) 0.4294(9) 0.103(7) Uani 1.00 1 d .
C(18) C 0.6670(15) -0.1287(19) 0.4244(10) 0.130(7) Uani 1.00 1 d .
C(19) C 0.6117(13) 0.0575(17) 0.4167(11) 0.117(8) Uani 1.00 1 d .
C(20) C 0.6112(11) 0.1477(15) 0.3543(9) 0.091(5) Uani 1.00 1 d .
C(21) C 0.5306(15) 0.2123(14) 0.3462(9) 0.080(5) Uani 1.00 1 d .
C(22) C 0.264(2) 0.5220(17) 0.3317(14) 0.194(13) Uani 1.00 1 d .
C(23) C 0.0939(15) 0.2703(15) 0.4681(14) 0.154(10) Uani 1.00 1 d .
C(24) C -0.1068(14) 0.1493(13) 0.5251(11) 0.084(5) Uani 1.00 1 d .
C(25) C -0.0349(15) 0.1134(14) 0.5823(11) 0.105(6) Uani 1.00 1 d .
C(26) C 0.0300(13) 0.0403(15) 0.5660(11) 0.096(6) Uani 1.00 1 d .
C(27) C 0.0156(11) -0.0002(12) 0.4926(9) 0.060(4) Uani 1.00 1 d .
C(28) C -0.0508(13) 0.0401(13) 0.4393(10) 0.082(5) Uani 1.00 1 d .
C(29) C -0.1087(12) 0.1116(14) 0.4564(10) 0.091(5) Uani 1.00 1 d .
C(30) C -0.1684(17) 0.2314(18) 0.5386(14) 0.106(6) Uani 1.00 1 d .
C(31) C 0.1067(14) 0.0040(17) 0.6269(9) 0.100(6) Uani 1.00 1 d .
C(32) C 0.1016(14) 0.068(2) 0.7027(9) 0.155(9) Uani 1.00 1 d .
C(33) C 0.1001(19) -0.1196(16) 0.6404(10) 0.168(10) Uani 1.00 1 d .
C(34) C 0.1938(13) 0.0237(16) 0.6082(10) 0.119(7) Uani 1.00 1 d .
C(35) C -0.0607(12) 0.0012(13) 0.3607(8) 0.068(4) Uani 1.00 1 d .
C(36) C -0.0864(17) -0.1155(17) 0.3525(9) 0.154(9) Uani 1.00 1 d .
C(37) C 0.0261(12) 0.0162(16) 0.3320(8) 0.116(7) Uani 1.00 1 d .
C(38) C -0.1350(12) 0.0522(16) 0.3109(9) 0.113(7) Uani 1.00 1 d .
C(39) C 0.6027(9) 0.0815(12) 0.1167(7) 0.063(4) Uani 1.00 1 d .
C(40) C 0.6323(13) -0.0198(11) 0.1433(9) 0.085(5) Uani 1.00 1 d .
C(41) C 0.7160(11) -0.0489(13) 0.1336(8) 0.069(4) Uani 1.00 1 d .
C(42) C 0.7804(14) 0.0174(15) 0.1085(9) 0.087(5) Uani 1.00 1 d .
C(43) C 0.7478(10) 0.1168(13) 0.0850(9) 0.078(5) Uani 1.00 1 d .
C(44) C 0.6634(10) 0.1470(11) 0.0925(7) 0.054(3) Uani 1.00 1 d .
C(45) C 0.6129(11) 0.2458(11) 0.0679(6) 0.062(4) Uani 1.00 1 d .
C(46) C 0.5165(12) 0.2361(10) 0.0929(10) 0.083(5) Uani 1.00 1 d .
C(47) C 0.6656(10) 0.3474(9) 0.0898(8) 0.065(4) Uani 1.00 1 d .
C(48) C 0.5675(13) 0.3696(10) -0.0307(7) 0.103(6) Uani 1.00 1 d .
C(49) C 0.5888(11) 0.2606(11) -0.0170(7) 0.075(4) Uani 1.00 1 d .
C(50) C 0.6572(10) 0.3838(13) 0.1652(9) 0.085(5) Uani 1.00 1 d .
C(51) C 0.5529(15) 0.4002(9) 0.1664(8) 0.093(6) Uani 1.00 1 d .
C(52) C 0.5029(10) 0.2911(10) 0.1637(7) 0.059(4) Uani 1.00 1 d .
C(53) C 0.5791(11) 0.5140(13) 0.0623(9) 0.094(6) Uani 1.00 1 d .
C(54) C 0.5059(14) 0.4718(12) 0.1043(9) 0.075(4) Uani 1.00 1 d .
C(55) C 0.4210(14) 0.4928(10) 0.0896(10) 0.081(5) Uani 1.00 1 d .
C(56) C 0.3548(14) 0.4511(15) 0.1275(9) 0.108(6) Uani 1.00 1 d .
C(57) C 0.4080(11) 0.2798(12) 0.1700(8) 0.066(4) Uani 1.00 1 d .
C(58) C 0.3807(10) 0.1755(14) 0.1587(8) 0.080(5) Uani 1.00 1 d .
C(59) C 0.4516(10) 0.0877(15) 0.1579(8) 0.070(4) Uani 1.00 1 d .
C(60) C 0.764(2) -0.215(2) 0.1196(17) 0.26(2) Uani 1.00 1 d .
C(61) C 0.8922(13) -0.0075(19) 0.0333(11) 0.134(8) Uani 1.00 1 d .
C(62) C 1.1048(11) 0.1235(14) -0.0210(9) 0.074(5) Uani 1.00 1 d .
C(63) C 1.0393(10) 0.1561(12) -0.0768(9) 0.072(4) Uani 1.00 1 d .
C(64) C 0.9698(10) 0.2295(11) -0.0678(8) 0.061(4) Uani 1.00 1 d .
C(65) C 0.9756(12) 0.2619(13) 0.0047(10) 0.081(5) Uani 1.00 1 d .
C(66) C 1.0493(11) 0.2374(11) 0.0640(7) 0.059(4) Uani 1.00 1 d .
C(67) C 1.1129(10) 0.1600(11) 0.0507(8) 0.066(4) Uani 1.00 1 d .
C(68) C 1.1747(13) 0.0493(14) -0.0399(12) 0.086(5) Uani 1.00 1 d .
C(69) C 0.9061(13) 0.2621(14) -0.1304(8) 0.077(5) Uani 1.00 1 d .
C(70) C 0.9122(13) 0.2131(14) -0.1991(9) 0.112(7) Uani 1.00 1 d .
C(71) C 0.9054(15) 0.3777(13) -0.1421(10) 0.129(7) Uani 1.00 1 d .
C(72) C 0.8071(14) 0.2389(17) -0.1132(10) 0.135(8) Uani 1.00 1 d .
C(73) C 1.0481(13) 0.2776(10) 0.1450(7) 0.074(5) Uani 1.00 1 d .
C(74) C 1.0744(12) 0.3931(11) 0.1509(9) 0.095(5) Uani 1.00 1 d .
C(75) C 0.9628(12) 0.2585(13) 0.1741(9) 0.093(5) Uani 1.00 1 d .
C(76) C 1.1264(14) 0.2207(19) 0.1960(9) 0.142(9) Uani 1.00 1 d .
C(77) C 0.496(2) -0.3883(18) 0.3013(16) 0.22(2) Uani 1.00 1 d .
C(78) C 0.519(3) -0.332(2) 0.2599(16) 0.21(2) Uani 1.00 1 d .
C(79) C 0.489(2) -0.262(2) 0.2120(13) 0.227(16) Uani 1.00 1 d .
H(1) H 0.3933 0.3693 0.3365 0.089 Uiso 1.00 1 c R
H(2) H 0.1980 0.1318 0.4293 0.120 Uiso 1.00 1 c R
H(3) H 0.4671 0.0064 0.3304 0.075 Uiso 1.00 1 c R
H(4) H 0.2950 -0.0132 0.4711 0.125 Uiso 1.00 1 c R
H(5) H 0.2874 -0.1805 0.3168 0.096 Uiso 1.00 1 c R
H(6) H 0.3892 -0.1432 0.3243 0.096 Uiso 1.00 1 c R
H(7) H 0.2327 -0.0123 0.3146 0.129 Uiso 1.00 1 c R
H(8) H 0.3128 -0.0010 0.2692 0.129 Uiso 1.00 1 c R
H(9) H 0.4122 -0.0602 0.5567 0.161 Uiso 1.00 1 c R
H(10) H 0.4176 0.0570 0.5349 0.161 Uiso 1.00 1 c R
H(11) H 0.5635 -0.0359 0.5279 0.117 Uiso 1.00 1 c R
H(12) H 0.5127 0.1150 0.4645 0.117 Uiso 1.00 1 c R
H(13) H 0.4184 -0.2667 0.4227 0.128 Uiso 1.00 1 c R
H(14) H 0.4146 -0.2243 0.5014 0.128 Uiso 1.00 1 c R
H(15) H 0.5813 -0.2482 0.4156 0.124 Uiso 1.00 1 c R
H(16) H 0.7063 -0.1737 0.4025 0.156 Uiso 1.00 1 c R
H(17) H 0.6988 -0.1084 0.4725 0.156 Uiso 1.00 1 c R
H(18) H 0.6584 0.0731 0.4596 0.140 Uiso 1.00 1 c R
H(19) H 0.6652 0.1903 0.3677 0.110 Uiso 1.00 1 c R
H(20) H 0.6141 0.1155 0.3078 0.110 Uiso 1.00 1 c R
H(21) H 0.3177 0.5587 0.3544 0.233 Uiso 1.00 1 c R
H(22) H 0.2144 0.5695 0.3187 0.233 Uiso 1.00 1 c R
H(23) H 0.2759 0.4881 0.2885 0.233 Uiso 1.00 1 c R
H(24) H 0.0452 0.2362 0.4360 0.185 Uiso 1.00 1 c R
H(25) H 0.0688 0.3132 0.5016 0.185 Uiso 1.00 1 c R
H(26) H 0.1336 0.2200 0.4950 0.185 Uiso 1.00 1 c R
H(27) H 0.2903 -0.1643 0.4310 0.124 Uiso 1.00 1 c R
H(28) H -0.0309 0.1378 0.6298 0.126 Uiso 1.00 1 c R
H(29) H -0.1530 0.1371 0.4189 0.109 Uiso 1.00 1 c R
H(30) H 0.1376 0.1295 0.7043 0.187 Uiso 1.00 1 c R
H(31) H 0.1250 0.0257 0.7442 0.187 Uiso 1.00 1 c R
H(32) H 0.0393 0.0859 0.7037 0.187 Uiso 1.00 1 c R
H(33) H 0.0651 -0.1320 0.6781 0.201 Uiso 1.00 1 c R
H(34) H 0.1604 -0.1473 0.6552 0.201 Uiso 1.00 1 c R
H(35) H 0.0709 -0.1523 0.5960 0.201 Uiso 1.00 1 c R
H(36) H 0.2108 -0.0332 0.5806 0.143 Uiso 1.00 1 c R
H(37) H 0.2384 0.0322 0.6520 0.143 Uiso 1.00 1 c R
H(38) H 0.1907 0.0853 0.5794 0.143 Uiso 1.00 1 c R
H(39) H -0.0317 -0.1561 0.3592 0.185 Uiso 1.00 1 c R
H(40) H -0.1213 -0.1278 0.3046 0.185 Uiso 1.00 1 c R
H(41) H -0.1220 -0.1342 0.3886 0.185 Uiso 1.00 1 c R
H(42) H 0.0249 0.0820 0.3084 0.139 Uiso 1.00 1 c R
H(43) H 0.0320 -0.0372 0.2976 0.139 Uiso 1.00 1 c R
H(44) H 0.0771 0.0135 0.3718 0.139 Uiso 1.00 1 c R
H(45) H -0.1906 0.0140 0.3092 0.136 Uiso 1.00 1 c R
H(46) H -0.1203 0.0554 0.2629 0.136 Uiso 1.00 1 c R
H(47) H -0.1430 0.1207 0.3281 0.136 Uiso 1.00 1 c R
H(48) H 0.0999 -0.0929 0.5169 0.108 Uiso 1.00 1 c R
H(49) H 0.5956 -0.0624 0.1659 0.102 Uiso 1.00 1 c R
H(50) H 0.7849 0.1612 0.0644 0.093 Uiso 1.00 1 c R
H(51) H 0.4667 0.2527 0.0524 0.099 Uiso 1.00 1 c R
H(52) H 0.7304 0.3353 0.0891 0.077 Uiso 1.00 1 c R
H(53) H 0.5039 0.3834 -0.0291 0.124 Uiso 1.00 1 c R
H(54) H 0.5796 0.3901 -0.0781 0.124 Uiso 1.00 1 c R
H(55) H 0.6401 0.2407 -0.0394 0.090 Uiso 1.00 1 c R
H(56) H 0.5366 0.2185 -0.0375 0.090 Uiso 1.00 1 c R
H(57) H 0.6902 0.4478 0.1764 0.102 Uiso 1.00 1 c R
H(58) H 0.6826 0.3329 0.2013 0.102 Uiso 1.00 1 c R
H(59) H 0.5481 0.4329 0.2130 0.112 Uiso 1.00 1 c R
H(60) H 0.5376 0.2508 0.2039 0.071 Uiso 1.00 1 c R
H(61) H 0.5499 0.5585 0.0231 0.113 Uiso 1.00 1 c R
H(62) H 0.6230 0.5549 0.0953 0.113 Uiso 1.00 1 c R
H(63) H 0.4011 0.5385 0.0516 0.097 Uiso 1.00 1 c R
H(64) H 0.2970 0.4858 0.1112 0.130 Uiso 1.00 1 c R
H(65) H 0.3736 0.4644 0.1793 0.130 Uiso 1.00 1 c R
H(66) H 0.4012 0.3000 0.2194 0.079 Uiso 1.00 1 c R
H(67) H 0.3387 0.1726 0.1123 0.095 Uiso 1.00 1 c R
H(68) H 0.3458 0.1583 0.1962 0.095 Uiso 1.00 1 c R
H(69) H 0.7105 -0.2555 0.1031 0.312 Uiso 1.00 1 c R
H(70) H 0.8111 -0.2570 0.1465 0.312 Uiso 1.00 1 c R
H(71) H 0.7848 -0.1853 0.0782 0.312 Uiso 1.00 1 c R
H(72) H 0.8750 -0.0692 0.0059 0.161 Uiso 1.00 1 c R
H(73) H 0.9574 -0.0002 0.0418 0.161 Uiso 1.00 1 c R
H(74) H 0.8645 0.0508 0.0063 0.161 Uiso 1.00 1 c R
H(75) H 0.6776 0.4534 0.0121 0.105 Uiso 1.00 1 c R
H(76) H 1.0394 0.1297 -0.1233 0.086 Uiso 1.00 1 c R
H(77) H 1.1576 0.1350 0.0881 0.079 Uiso 1.00 1 c R
H(78) H 0.9530 0.2516 -0.2233 0.134 Uiso 1.00 1 c R
H(79) H 0.8528 0.2110 -0.2295 0.134 Uiso 1.00 1 c R
H(80) H 0.9350 0.1443 -0.1902 0.134 Uiso 1.00 1 c R
H(81) H 0.8612 0.4088 -0.1173 0.155 Uiso 1.00 1 c R
H(82) H 0.8899 0.3923 -0.1935 0.155 Uiso 1.00 1 c R
H(83) H 0.9649 0.4052 -0.1231 0.155 Uiso 1.00 1 c R
H(84) H 0.7889 0.1704 -0.1289 0.162 Uiso 1.00 1 c R
H(85) H 0.7641 0.2874 -0.1387 0.162 Uiso 1.00 1 c R
H(86) H 0.8085 0.2448 -0.0616 0.162 Uiso 1.00 1 c R
H(87) H 1.1395 0.3995 0.1649 0.114 Uiso 1.00 1 c R
H(88) H 1.0454 0.4255 0.1870 0.114 Uiso 1.00 1 c R
H(89) H 1.0547 0.4258 0.1045 0.114 Uiso 1.00 1 c R
H(90) H 0.9221 0.3158 0.1624 0.111 Uiso 1.00 1 c R
H(91) H 0.9775 0.2503 0.2262 0.111 Uiso 1.00 1 c R
H(92) H 0.9339 0.1971 0.1525 0.111 Uiso 1.00 1 c R
H(93) H 1.1034 0.1582 0.2132 0.171 Uiso 1.00 1 c R
H(94) H 1.1501 0.2640 0.2369 0.171 Uiso 1.00 1 c R
H(95) H 1.1742 0.2049 0.1695 0.171 Uiso 1.00 1 c R
H(96) H 0.8657 0.3236 -0.0156 0.127 Uiso 1.00 1 c R
H(97) H 0.4801 -0.4535 0.2780 0.270 Uiso 1.00 1 c R
H(98) H 0.4432 -0.3605 0.3178 0.270 Uiso 1.00 1 c R
H(99) H 0.5444 -0.3976 0.3423 0.270 Uiso 1.00 1 c R
H(100) H 0.4913 -0.1962 0.2355 0.272 Uiso 1.00 1 c R
H(101) H 0.4272 -0.2776 0.1898 0.272 Uiso 1.00 1 c R
H(102) H 0.5266 -0.2610 0.1752 0.272 Uiso 1.00 1 c R

loop_
_atom_site_aniso_label
_atom_site_aniso_U_11
_atom_site_aniso_U_22
_atom_site_aniso_U_33
_atom_site_aniso_U_12
_atom_site_aniso_U_13
_atom_site_aniso_U_23
O(1) 0.178(12) 0.063(8) 0.081(8) -0.008(8) 0.004(7) 0.006(6)
O(2) 0.134(11) 0.106(10) 0.106(10) 0.035(9) 0.012(8) -0.002(9)
O(3) 0.253(18) 0.074(10) 0.131(12) 0.045(11) 0.079(11) 0.037(9)
O(4) 0.148(11) 0.102(10) 0.127(11) 0.053(10) 0.068(9) 0.004(8)
O(5) 0.160(15) 0.186(18) 0.24(2) 0.087(14) -0.102(15) -0.125(15)
O(6) 0.231(18) 0.136(13) 0.116(12) 0.067(12) 0.097(12) 0.018(9)
O(7) 0.115(9) 0.095(8) 0.068(7) 0.032(7) 0.036(6) 0.021(6)
O(8) 0.151(11) 0.069(8) 0.111(10) -0.025(8) 0.050(8) 0.030(7)
O(9) 0.094(8) 0.058(6) 0.107(9) 0.015(6) 0.039(7) -0.005(6)
O(10) 0.188(14) 0.092(11) 0.145(13) 0.069(11) 0.047(10) 0.008(10)
O(11) 0.152(13) 0.132(12) 0.104(11) 0.047(10) 0.050(10) 0.016(9)
O(12) 0.205(14) 0.081(8) 0.064(7) 0.033(9) 0.039(8) -0.002(6)
O(13) 0.076(7) 0.100(8) 0.099(8) 0.027(7) 0.016(7) -0.014(7)
O(14) 0.129(10) 0.094(8) 0.076(8) 0.032(8) -0.027(7) -0.023(6)
O(15) 0.25(2) 0.52(6) 0.38(4) 0.16(3) -0.01(2) -0.24(4)
N(1) 0.073(9) 0.071(9) 0.087(10) -0.022(8) 0.042(8) 0.005(7)
N(2) 0.121(12) 0.046(8) 0.158(16) 0.030(8) 0.064(12) 0.028(10)
N(3) 0.072(8) 0.038(6) 0.080(8) -0.010(6) 0.037(7) -0.010(5)
N(4) 0.112(11) 0.065(8) 0.094(10) 0.021(8) 0.045(9) 0.038(8)
C(1) 0.038(9) 0.091(12) 0.023(6) 0.002(8) 0.007(6) -0.006(7)
C(2) 0.118(15) 0.048(10) 0.060(10) -0.004(10) 0.026(10) 0.001(7)
C(3) 0.088(15) 0.100(16) 0.078(13) -0.005(13) 0.008(11) -0.006(11)
C(4) 0.070(13) 0.097(15) 0.104(14) -0.002(12) 0.037(11) -0.038(12)
C(5) 0.138(17) 0.082(13) 0.085(13) 0.041(12) 0.036(12) -0.028(10)
C(6) 0.092(13) 0.046(9) 0.090(12) -0.004(9) 0.007(10) -0.020(8)
C(7) 0.114(14) 0.060(10) 0.086(12) 0.013(10) 0.053(11) 0.014(9)
C(8) 0.038(9) 0.078(11) 0.076(11) -0.029(8) 0.026(8) 0.006(8)
C(9) 0.131(17) 0.053(10) 0.17(2) 0.004(11) 0.133(16) 0.008(12)
C(10) 0.093(12) 0.064(11) 0.079(12) 0.018(9) 0.005(10) -0.014(9)
C(11) 0.058(11) 0.128(17) 0.132(17) -0.009(11) 0.002(11) -0.008(14)
C(12) 0.26(3) 0.098(16) 0.045(11) -0.023(18) 0.027(15) -0.028(11)
C(13) 0.18(2) 0.053(11) 0.047(10) 0.008(12) 0.002(11) 0.022(8)
C(14) 0.129(16) 0.079(13) 0.099(15) -0.039(12) 0.062(14) -0.010(11)
C(15) 0.165(19) 0.065(12) 0.112(15) -0.044(13) 0.085(15) -0.001(11)
C(16) 0.117(16) 0.087(14) 0.075(12) -0.015(13) 0.012(11) 0.033(10)
C(17) 0.051(11) 0.17(2) 0.089(14) 0.013(13) 0.022(10) 0.012(14)
C(18) 0.115(17) 0.17(2) 0.102(15) 0.023(17) 0.022(13) 0.049(16)
C(19) 0.073(13) 0.15(2) 0.099(15) -0.052(13) -0.045(12) 0.070(15)
C(20) 0.064(11) 0.122(15) 0.087(12) -0.053(12) 0.013(10) 0.024(11)
C(21) 0.102(16) 0.060(12) 0.075(12) -0.009(11) 0.012(11) -0.004(9)
C(22) 0.35(4) 0.061(15) 0.18(2) 0.01(2) 0.09(2) 0.014(16)
C(23) 0.17(2) 0.070(14) 0.25(3) 0.004(14) 0.12(2) -0.011(16)
C(24) 0.106(15) 0.051(10) 0.108(16) 0.002(10) 0.059(13) -0.018(10)
C(25) 0.130(18) 0.078(13) 0.110(16) 0.035(13) 0.030(14) 0.008(11)
C(26) 0.091(15) 0.086(14) 0.119(17) -0.022(12) 0.040(13) 0.040(13)
C(27) 0.058(11) 0.068(10) 0.065(10) 0.013(8) 0.037(8) -0.011(9)
C(28) 0.100(15) 0.051(10) 0.099(15) 0.002(10) 0.029(12) -0.017(10)
C(29) 0.113(16) 0.087(13) 0.065(11) 0.020(11) -0.004(11) 0.036(10)
C(30) 0.106(18) 0.103(17) 0.12(2) -0.008(15) 0.050(16) -0.016(15)
C(31) 0.092(15) 0.142(19) 0.070(12) 0.041(14) 0.026(11) 0.031(12)
C(32) 0.168(19) 0.24(2) 0.058(12) 0.02(2) 0.024(12) -0.036(15)
C(33) 0.31(3) 0.119(18) 0.069(13) 0.09(2) 0.027(16) 0.024(12)
C(34) 0.135(18) 0.108(16) 0.123(17) -0.009(14) 0.046(14) -0.014(13)
C(35) 0.083(12) 0.079(12) 0.046(9) -0.001(10) 0.020(9) 0.005(8)
C(36) 0.26(2) 0.14(2) 0.053(11) 0.06(2) 0.011(14) -0.022(12)
C(37) 0.135(16) 0.145(18) 0.077(13) -0.048(15) 0.048(12) -0.034(12)
C(38) 0.111(15) 0.138(18) 0.094(14) -0.052(15) 0.031(12) 0.007(13)
C(39) 0.037(9) 0.084(12) 0.067(10) -0.012(8) 0.008(8) -0.022(9)
C(40) 0.119(16) 0.043(9) 0.095(13) 0.011(10) 0.021(11) 0.016(9)
C(41) 0.048(10) 0.075(11) 0.086(12) -0.010(9) 0.019(9) 0.017(9)
C(42) 0.097(15) 0.088(14) 0.089(13) -0.001(12) 0.046(12) -0.016(10)
C(43) 0.051(10) 0.078(12) 0.115(14) -0.015(9) 0.045(10) -0.001(10)
C(44) 0.050(9) 0.065(10) 0.047(8) 0.007(8) 0.006(7) -0.011(7)
C(45) 0.098(12) 0.060(9) 0.037(7) -0.028(9) 0.037(8) -0.004(7)
C(46) 0.121(15) 0.022(7) 0.116(14) -0.009(8) 0.050(12) 0.008(8)
C(47) 0.084(11) 0.033(7) 0.079(11) 0.008(7) 0.020(9) 0.014(7)
C(48) 0.20(2) 0.041(9) 0.044(9) -0.006(11) -0.030(11) -0.015(7)
C(49) 0.109(13) 0.047(9) 0.074(11) 0.011(8) 0.031(9) 0.008(7)
C(50) 0.066(11) 0.089(13) 0.111(15) 0.002(9) 0.047(10) 0.046(11)
C(51) 0.22(2) 0.024(7) 0.047(9) -0.009(10) 0.046(11) 0.009(6)
C(52) 0.075(11) 0.064(9) 0.036(7) -0.009(8) 0.004(7) -0.016(7)
C(53) 0.089(13) 0.076(12) 0.101(14) 0.037(10) -0.030(11) -0.001(10)
C(54) 0.090(14) 0.063(11) 0.074(12) -0.010(10) 0.022(11) -0.031(9)
C(55) 0.119(16) 0.026(8) 0.101(14) 0.016(9) 0.032(13) 0.003(8)
C(56) 0.157(19) 0.102(16) 0.071(12) -0.024(15) 0.038(12) -0.014(11)
C(57) 0.083(12) 0.063(10) 0.069(10) -0.013(9) 0.061(9) -0.014(8)
C(58) 0.055(11) 0.110(14) 0.082(12) 0.010(10) 0.035(9) 0.021(10)
C(59) 0.051(10) 0.105(14) 0.066(11) -0.020(10) 0.045(8) -0.024(10)
C(60) 0.45(5) 0.18(3) 0.20(3) 0.11(3) 0.18(3) 0.10(2)
C(61) 0.113(16) 0.20(2) 0.097(17) -0.013(16) 0.034(13) 0.023(16)
C(62) 0.056(10) 0.085(12) 0.076(12) -0.003(9) -0.005(9) 0.027(10)
C(63) 0.076(12) 0.074(11) 0.077(11) 0.006(9) 0.044(9) -0.011(9)
C(64) 0.078(11) 0.055(9) 0.055(9) 0.018(8) 0.024(8) 0.012(7)
C(65) 0.086(14) 0.065(11) 0.085(12) 0.012(10) -0.004(11) -0.006(10)
C(66) 0.094(12) 0.053(8) 0.034(7) -0.002(8) 0.018(8) 0.011(6)
C(67) 0.073(11) 0.062(9) 0.058(10) 0.010(8) 0.001(8) -0.018(8)
C(68) 0.082(14) 0.068(11) 0.103(16) 0.015(11) 0.001(12) -0.007(11)
C(69) 0.089(13) 0.094(13) 0.044(9) 0.017(11) 0.000(9) -0.000(9)
C(70) 0.152(18) 0.100(15) 0.069(12) 0.039(13) -0.018(12) -0.012(10)
C(71) 0.19(2) 0.064(12) 0.116(15) 0.007(13) -0.028(14) 0.018(11)
C(72) 0.16(2) 0.120(17) 0.116(16) 0.003(16) -0.003(16) 0.013(14)
C(73) 0.132(16) 0.049(9) 0.033(8) 0.004(10) -0.004(9) -0.003(7)
C(74) 0.134(15) 0.057(10) 0.103(14) -0.012(10) 0.045(11) -0.005(9)
C(75) 0.128(14) 0.078(12) 0.087(13) 0.014(11) 0.058(12) -0.001(10)
C(76) 0.149(19) 0.20(2) 0.074(13) 0.004(18) 0.006(13) -0.084(15)
C(77) 0.50(6) 0.060(16) 0.15(2) -0.02(2) 0.15(3) -0.002(16)
C(78) 0.48(7) 0.061(18) 0.079(19) 0.07(3) 0.02(2) -0.007(13)
C(79) 0.41(5) 0.17(2) 0.087(17) 0.04(3) 0.02(2) -0.00(2)

loop_
_atom_type_symbol
_atom_type_description
_atom_type_scat_dispersion_real
_atom_type_scat_dispersion_imag
_atom_type_scat_source
C C 0.018 0.009
;
International Tables for Crystallography
(1992, Vol. C, Tables 4.2.6.8 and 6.1.1.4)
;
H H 0.000 0.000
;
International Tables for Crystallography
(1992, Vol. C, Table 6.1.1.4)
;
O O 0.049 0.032
;
International Tables for Crystallography
(1992, Vol. C, Tables 4.2.6.8 and 6.1.1.4)
;
N N 0.031 0.018
;
International Tables for Crystallography
(1992, Vol. C, Tables 4.2.6.8 and 6.1.1.4)
;

loop_
_geom_angle_atom_site_label_1
_geom_angle_atom_site_label_2
_geom_angle_atom_site_label_3
_geom_angle
C(18) O(2) C(19) 114.7(14)
C(3) O(3) C(22) 123(2)
C(4) O(4) C(23) 116.2(15)
C(56) O(9) C(57) 111.6(11)
C(41) O(10) C(60) 123(2)
C(42) O(11) C(61) 124.8(15)
C(1) N(1) C(8) 111.9(13)
C(1) N(1) C(21) 126.4(15)
C(8) N(1) C(21) 117.0(13)
C(9) N(2) C(10) 112.5(13)
C(9) N(2) C(15) 110.7(13)
C(10) N(2) C(15) 111.5(14)
C(39) N(3) C(46) 106.4(12)
C(39) N(3) C(59) 123.6(12)
C(46) N(3) C(59) 123.6(13)
C(47) N(4) C(48) 107.4(10)
C(47) N(4) C(53) 109.8(12)
C(48) N(4) C(53) 111.9(12)
N(1) C(1) C(2) 128.2(15)
N(1) C(1) C(6) 111.8(14)
C(2) C(1) C(6) 120.0(15)
C(1) C(2) C(3) 115.3(17)
O(3) C(3) C(2) 123.7(18)
O(3) C(3) C(4) 109.2(18)
C(2) C(3) C(4) 127.1(19)
O(4) C(4) C(3) 116.7(18)
O(4) C(4) C(5) 123.9(18)
C(3) C(4) C(5) 119.3(18)
C(4) C(5) C(6) 114.4(17)
C(1) C(6) C(5) 123.5(15)
C(1) C(6) C(7) 105.5(15)
C(5) C(6) C(7) 130.7(16)
C(6) C(7) C(8) 109.0(13)
C(6) C(7) C(9) 113.6(14)
C(6) C(7) C(11) 105.0(13)
C(8) C(7) C(9) 115.1(14)
C(8) C(7) C(11) 107.9(14)
C(9) C(7) C(11) 105.5(13)
N(1) C(8) C(7) 101.1(11)
N(1) C(8) C(14) 100.6(11)
C(7) C(8) C(14) 109.7(15)
N(2) C(9) C(7) 98.7(15)
N(2) C(9) C(12) 120.6(16)
C(7) C(9) C(12) 116.9(17)
N(2) C(10) C(11) 108.0(13)
C(7) C(11) C(10) 96.4(12)
C(9) C(12) C(13) 102.0(17)
C(12) C(13) C(14) 104.8(15)
C(12) C(13) C(16) 108.6(16)
C(14) C(13) C(16) 116.1(14)
C(8) C(14) C(13) 114.3(15)
C(8) C(14) C(19) 106.2(15)
C(13) C(14) C(19) 113.4(17)
N(2) C(15) C(16) 105.8(14)
C(13) C(16) C(15) 117.9(17)
C(13) C(16) C(17) 115.0(18)
C(15) C(16) C(17) 126.6(17)
C(16) C(17) C(18) 132(2)
O(2) C(18) C(17) 105.8(16)
O(2) C(19) C(14) 116.5(16)
O(2) C(19) C(20) 100.6(14)
C(14) C(19) C(20) 109.8(15)
C(19) C(20) C(21) 112.5(15)
O(1) C(21) N(1) 123.5(19)
O(1) C(21) C(20) 117.5(19)
N(1) C(21) C(20) 119.0(16)
C(25) C(24) C(29) 117.5(18)
C(25) C(24) C(30) 120.9(19)
C(29) C(24) C(30) 121.2(18)
C(24) C(25) C(26) 119.8(19)
C(25) C(26) C(27) 117.1(16)
C(25) C(26) C(31) 119.3(18)
C(27) C(26) C(31) 123.5(17)
O(7) C(27) C(26) 115.2(14)
O(7) C(27) C(28) 123.2(17)
C(26) C(27) C(28) 120.7(16)
C(27) C(28) C(29) 120.0(18)
C(27) C(28) C(35) 119.9(16)
C(29) C(28) C(35) 120.1(16)
C(24) C(29) C(28) 124.5(17)
O(5) C(30) O(6) 111(2)
O(5) C(30) C(24) 127(2)
O(6) C(30) C(24) 121(2)
C(26) C(31) C(32) 109.5(17)
C(26) C(31) C(33) 111.1(16)
C(26) C(31) C(34) 110.6(16)
C(32) C(31) C(33) 110.5(16)
C(32) C(31) C(34) 107.7(16)
C(33) C(31) C(34) 107.3(19)
C(28) C(35) C(36) 113.1(14)
C(28) C(35) C(37) 111.0(14)
C(28) C(35) C(38) 112.6(15)
C(36) C(35) C(37) 107.7(16)
C(36) C(35) C(38) 103.5(14)
C(37) C(35) C(38) 108.5(14)
N(3) C(39) C(40) 125.3(14)
N(3) C(39) C(44) 114.9(13)
C(40) C(39) C(44) 119.8(14)
C(39) C(40) C(41) 116.2(16)
O(10) C(41) C(40) 116.6(16)
O(10) C(41) C(42) 118.2(16)
C(40) C(41) C(42) 124.6(16)
O(11) C(42) C(41) 124.4(17)
O(11) C(42) C(43) 119.2(17)
C(41) C(42) C(43) 115.9(17)
C(42) C(43) C(44) 120.4(16)
C(39) C(44) C(43) 122.3(15)
C(39) C(44) C(45) 107.6(13)
C(43) C(44) C(45) 129.5(15)
C(44) C(45) C(46) 105.6(11)
C(44) C(45) C(47) 116.2(12)
C(44) C(45) C(49) 114.8(11)
C(46) C(45) C(47) 115.4(12)
C(46) C(45) C(49) 104.5(12)
C(47) C(45) C(49) 99.9(11)
N(3) C(46) C(45) 104.1(11)
N(3) C(46) C(52) 100.9(12)
C(45) C(46) C(52) 118.6(12)
N(4) C(47) C(45) 106.6(10)
N(4) C(47) C(50) 112.9(11)
C(45) C(47) C(50) 112.8(12)
N(4) C(48) C(49) 104.9(11)
C(45) C(49) C(48) 107.3(11)
C(47) C(50) C(51) 107.8(12)
C(50) C(51) C(52) 109.6(12)
C(50) C(51) C(54) 112.6(15)
C(52) C(51) C(54) 111.3(13)
C(46) C(52) C(51) 107.7(12)
C(46) C(52) C(57) 107.7(12)
C(51) C(52) C(57) 123.0(13)
N(4) C(53) C(54) 111.9(13)
C(51) C(54) C(53) 108.9(16)
C(51) C(54) C(55) 125.9(18)
C(53) C(54) C(55) 125.2(15)
C(54) C(55) C(56) 124.3(16)
O(9) C(56) C(55) 113.0(16)
O(9) C(57) C(52) 115.3(13)
O(9) C(57) C(58) 105.5(11)
C(52) C(57) C(58) 110.0(13)
C(57) C(58) C(59) 121.7(14)
O(8) C(59) N(3) 126.6(16)
O(8) C(59) C(58) 128.1(16)
N(3) C(59) C(58) 105.3(14)
C(63) C(62) C(67) 123.3(16)
C(63) C(62) C(68) 116.8(16)
C(67) C(62) C(68) 119.8(14)
C(62) C(63) C(64) 123.3(15)
C(63) C(64) C(65) 113.1(13)
C(63) C(64) C(69) 119.1(14)
C(65) C(64) C(69) 127.8(15)
O(14) C(65) C(64) 114.6(14)
O(14) C(65) C(66) 119.7(15)
C(64) C(65) C(66) 125.1(16)
C(65) C(66) C(67) 117.2(13)
C(65) C(66) C(73) 120.8(14)
C(67) C(66) C(73) 120.8(12)
C(62) C(67) C(66) 117.2(13)
O(12) C(68) O(13) 121.2(17)
O(12) C(68) C(62) 123.2(16)
O(13) C(68) C(62) 115.3(16)
C(64) C(69) C(70) 116.9(16)
C(64) C(69) C(71) 113.4(14)
C(64) C(69) C(72) 106.4(14)
C(70) C(69) C(71) 107.9(14)
C(70) C(69) C(72) 107.7(15)
C(71) C(69) C(72) 103.6(16)
C(66) C(73) C(74) 109.6(12)
C(66) C(73) C(75) 116.4(13)
C(66) C(73) C(76) 106.6(14)
C(74) C(73) C(75) 110.9(14)
C(74) C(73) C(76) 105.4(14)
C(75) C(73) C(76) 107.1(13)
O(15) C(78) C(77) 110(3)
O(15) C(78) C(79) 107(3)
C(77) C(78) C(79) 143(5)
C(27) O(7) H(48) 109.5
C(65) O(14) H(96) 109.5
C(9) N(2) H(27) 107.3(16)
C(10) N(2) H(27) 107.3(14)
C(15) N(2) H(27) 107.3(14)
C(47) N(4) H(75) 109.2(12)
C(48) N(4) H(75) 109.2(13)
C(53) N(4) H(75) 109.2(12)
C(1) C(2) H(1) 122.3(19)
C(3) C(2) H(1) 122.3(17)
C(4) C(5) H(2) 123(2)
C(6) C(5) H(2) 122.8(18)
N(1) C(8) H(3) 114.6(14)
C(7) C(8) H(3) 114.6(13)
C(14) C(8) H(3) 114.6(13)
N(2) C(9) H(4) 106.5(15)
C(7) C(9) H(4) 106.5(15)
C(12) C(9) H(4) 106(2)
N(2) C(10) H(5) 110.1(15)
N(2) C(10) H(6) 110.1(14)
C(11) C(10) H(5) 110.1(14)
C(11) C(10) H(6) 110.1(15)
H(5) C(10) H(6) 108.4(16)
C(7) C(11) H(7) 112.5(17)
C(7) C(11) H(8) 112.5(15)
C(10) C(11) H(7) 112.5(17)
C(10) C(11) H(8) 112.5(17)
H(7) C(11) H(8) 110.0(16)
C(9) C(12) H(9) 111(2)
C(9) C(12) H(10) 111(2)
C(13) C(12) H(9) 111(2)
C(13) C(12) H(10) 111(2)
H(9) C(12) H(10) 109.2(19)
C(12) C(13) H(11) 109.0(15)
C(14) C(13) H(11) 109.0(17)
C(16) C(13) H(11) 109.0(15)
C(8) C(14) H(12) 107.5(16)
C(13) C(14) H(12) 107.5(17)
C(19) C(14) H(12) 107.5(18)
N(2) C(15) H(13) 110.6(15)
N(2) C(15) H(14) 110.6(18)
C(16) C(15) H(13) 110.6(19)
C(16) C(15) H(14) 110.6(15)
H(13) C(15) H(14) 108.7(16)
C(16) C(17) H(15) 114.2(19)
C(18) C(17) H(15) 114(2)
O(2) C(18) H(16) 110.6(18)
O(2) C(18) H(17) 111(2)
C(17) C(18) H(16) 111(2)
C(17) C(18) H(17) 111(2)
H(16) C(18) H(17) 109(2)
O(2) C(19) H(18) 109.8(17)
C(14) C(19) H(18) 109.8(19)
C(20) C(19) H(18) 109.8(18)
C(19) C(20) H(19) 109.1(13)
C(19) C(20) H(20) 109.1(17)
C(21) C(20) H(19) 109.1(17)
C(21) C(20) H(20) 109.1(14)
H(19) C(20) H(20) 107.8(17)
O(3) C(22) H(21) 109.5
O(3) C(22) H(22) 109.5
O(3) C(22) H(23) 109.5
H(21) C(22) H(22) 109.5
H(21) C(22) H(23) 109.5
H(22) C(22) H(23) 109.5
O(4) C(23) H(24) 109.5
O(4) C(23) H(25) 109.5
O(4) C(23) H(26) 109.5
H(24) C(23) H(25) 109.5
H(24) C(23) H(26) 109.5
H(25) C(23) H(26) 109.5
C(24) C(25) H(28) 120(2)
C(26) C(25) H(28) 120.1(19)
C(24) C(29) H(29) 117.8(19)
C(28) C(29) H(29) 117.8(18)
C(31) C(32) H(30) 109.5
C(31) C(32) H(31) 109.5
C(31) C(32) H(32) 109.5
H(30) C(32) H(31) 109.5
H(30) C(32) H(32) 109.5
H(31) C(32) H(32) 109.5
C(31) C(33) H(33) 109.5
C(31) C(33) H(34) 109.5
C(31) C(33) H(35) 109.5
H(33) C(33) H(34) 109.5
H(33) C(33) H(35) 109.5
H(34) C(33) H(35) 109.5
C(31) C(34) H(36) 109.5
C(31) C(34) H(37) 109.5
C(31) C(34) H(38) 109.5
H(36) C(34) H(37) 109.5
H(36) C(34) H(38) 109.5
H(37) C(34) H(38) 109.5
C(35) C(36) H(39) 109.5
C(35) C(36) H(40) 109.5
C(35) C(36) H(41) 109.5
H(39) C(36) H(40) 109.5
H(39) C(36) H(41) 109.5
H(40) C(36) H(41) 109.5
C(35) C(37) H(42) 109.5
C(35) C(37) H(43) 109.5
C(35) C(37) H(44) 109.5
H(42) C(37) H(43) 109.5
H(42) C(37) H(44) 109.5
H(43) C(37) H(44) 109.5
C(35) C(38) H(45) 109.5
C(35) C(38) H(46) 109.5
C(35) C(38) H(47) 109.5
H(45) C(38) H(46) 109.5
H(45) C(38) H(47) 109.5
H(46) C(38) H(47) 109.5
C(39) C(40) H(49) 121.9(18)
C(41) C(40) H(49) 121.9(16)
C(42) C(43) H(50) 119.8(16)
C(44) C(43) H(50) 119.8(16)
N(3) C(46) H(51) 110.8(12)
C(45) C(46) H(51) 110.8(15)
C(52) C(46) H(51) 110.8(14)
N(4) C(47) H(52) 108.1(13)
C(45) C(47) H(52) 108.1(12)
C(50) C(47) H(52) 108.2(12)
N(4) C(48) H(53) 110.8(13)
N(4) C(48) H(54) 110.8(15)
C(49) C(48) H(53) 110.8(15)
C(49) C(48) H(54) 110.8(14)
H(53) C(48) H(54) 108.8(14)
C(45) C(49) H(55) 110.2(13)
C(45) C(49) H(56) 110.2(13)
C(48) C(49) H(55) 110.2(14)
C(48) C(49) H(56) 110.2(14)
H(55) C(49) H(56) 108.5(14)
C(47) C(50) H(57) 110.1(15)
C(47) C(50) H(58) 110.1(15)
C(51) C(50) H(57) 110.1(14)
C(51) C(50) H(58) 110.1(15)
H(57) C(50) H(58) 108.5(14)
C(50) C(51) H(59) 107.7(15)
C(52) C(51) H(59) 107.7(15)
C(54) C(51) H(59) 107.7(13)
C(46) C(52) H(60) 105.7(12)
C(51) C(52) H(60) 105.7(11)
C(57) C(52) H(60) 105.7(13)
N(4) C(53) H(61) 109.2(15)
N(4) C(53) H(62) 109.2(14)
C(54) C(53) H(61) 109.2(15)
C(54) C(53) H(62) 109.2(15)
H(61) C(53) H(62) 107.9(16)
C(54) C(55) H(63) 118(2)
C(56) C(55) H(63) 118(2)
O(9) C(56) H(64) 109.0(16)
O(9) C(56) H(65) 109.0(16)
C(55) C(56) H(64) 109.0(17)
C(55) C(56) H(65) 109.0(18)
H(64) C(56) H(65) 108(2)
O(9) C(57) H(66) 108.6(13)
C(52) C(57) H(66) 108.6(13)
C(58) C(57) H(66) 108.6(15)
C(57) C(58) H(67) 106.9(15)
C(57) C(58) H(68) 106.9(16)
C(59) C(58) H(67) 106.9(15)
C(59) C(58) H(68) 106.9(15)
H(67) C(58) H(68) 106.7(14)
O(10) C(60) H(69) 109.5
O(10) C(60) H(70) 109.5
O(10) C(60) H(71) 109.5
H(69) C(60) H(70) 109.5
H(69) C(60) H(71) 109.5
H(70) C(60) H(71) 109.5
O(11) C(61) H(72) 109.5
O(11) C(61) H(73) 109.5
O(11) C(61) H(74) 109.5
H(72) C(61) H(73) 109.5
H(72) C(61) H(74) 109.5
H(73) C(61) H(74) 109.5
C(62) C(63) H(76) 118.4(16)
C(64) C(63) H(76) 118.4(14)
C(62) C(67) H(77) 121.4(15)
C(66) C(67) H(77) 121.4(15)
C(69) C(70) H(78) 109.5
C(69) C(70) H(79) 109.5
C(69) C(70) H(80) 109.5
H(78) C(70) H(79) 109.5
H(78) C(70) H(80) 109.5
H(79) C(70) H(80) 109.5
C(69) C(71) H(81) 109.5
C(69) C(71) H(82) 109.5
C(69) C(71) H(83) 109.5
H(81) C(71) H(82) 109.5
H(81) C(71) H(83) 109.5
H(82) C(71) H(83) 109.5
C(69) C(72) H(84) 109.5
C(69) C(72) H(85) 109.5
C(69) C(72) H(86) 109.5
H(84) C(72) H(85) 109.5
H(84) C(72) H(86) 109.5
H(85) C(72) H(86) 109.5
C(73) C(74) H(87) 109.5
C(73) C(74) H(88) 109.5
C(73) C(74) H(89) 109.5
H(87) C(74) H(88) 109.5
H(87) C(74) H(89) 109.5
H(88) C(74) H(89) 109.5
C(73) C(75) H(90) 109.5
C(73) C(75) H(91) 109.5
C(73) C(75) H(92) 109.5
H(90) C(75) H(91) 109.5
H(90) C(75) H(92) 109.5
H(91) C(75) H(92) 109.5
C(73) C(76) H(93) 109.5
C(73) C(76) H(94) 109.5
C(73) C(76) H(95) 109.5
H(93) C(76) H(94) 109.5
H(93) C(76) H(95) 109.5
H(94) C(76) H(95) 109.5
C(78) C(77) H(97) 109.5
C(78) C(77) H(98) 109.5
C(78) C(77) H(99) 109.5
H(97) C(77) H(98) 109.5
H(97) C(77) H(99) 109.5
H(98) C(77) H(99) 109.5
C(78) C(79) H(100) 109.5
C(78) C(79) H(101) 109.5
C(78) C(79) H(102) 109.5
H(100) C(79) H(101) 109.5
H(100) C(79) H(102) 109.5
H(101) C(79) H(102) 109.5

loop_
_geom_bond_atom_site_label_1
_geom_bond_atom_site_label_2
_geom_bond_distance
O(1) C(21) 1.24(2)
O(2) C(18) 1.52(2)
O(2) C(19) 1.51(2)
O(3) C(3) 1.49(2)
O(3) C(22) 1.23(3)
O(4) C(4) 1.38(2)
O(4) C(23) 1.42(2)
O(5) C(30) 1.17(2)
O(6) C(30) 1.24(3)
O(7) C(27) 1.29(2)
O(8) C(59) 1.18(2)
O(9) C(56) 1.46(2)
O(9) C(57) 1.496(18)
O(10) C(41) 1.38(2)
O(10) C(60) 1.23(3)
O(11) C(42) 1.36(2)
O(11) C(61) 1.34(2)
O(12) C(68) 1.25(2)
O(13) C(68) 1.34(2)
O(14) C(65) 1.35(2)
O(15) C(78) 1.57(6)
N(1) C(1) 1.33(2)
N(1) C(8) 1.57(2)
N(1) C(21) 1.29(2)
N(2) C(9) 1.54(2)
N(2) C(10) 1.49(2)
N(2) C(15) 1.48(2)
N(3) C(39) 1.458(19)
N(3) C(46) 1.517(17)
N(3) C(59) 1.39(2)
N(4) C(47) 1.537(18)
N(4) C(48) 1.516(19)
N(4) C(53) 1.55(2)
C(1) C(2) 1.39(2)
C(1) C(6) 1.44(2)
C(2) C(3) 1.35(3)
C(3) C(4) 1.40(3)
C(4) C(5) 1.43(2)
C(5) C(6) 1.41(2)
C(6) C(7) 1.54(2)
C(7) C(8) 1.48(2)
C(7) C(9) 1.64(2)
C(7) C(11) 1.64(2)
C(8) C(14) 1.49(2)
C(9) C(12) 1.36(2)
C(10) C(11) 1.54(2)
C(12) C(13) 1.61(3)
C(13) C(14) 1.49(2)
C(13) C(16) 1.55(2)
C(14) C(19) 1.48(3)
C(15) C(16) 1.50(2)
C(16) C(17) 1.39(3)
C(17) C(18) 1.43(3)
C(19) C(20) 1.65(2)
C(20) C(21) 1.45(2)
C(24) C(25) 1.44(2)
C(24) C(29) 1.37(2)
C(24) C(30) 1.46(3)
C(25) C(26) 1.43(3)
C(26) C(27) 1.44(2)
C(26) C(31) 1.53(2)
C(27) C(28) 1.37(2)
C(28) C(29) 1.34(2)
C(28) C(35) 1.53(2)
C(31) C(32) 1.65(2)
C(31) C(33) 1.63(3)
C(31) C(34) 1.43(3)
C(35) C(36) 1.56(2)
C(35) C(37) 1.50(2)
C(35) C(38) 1.47(2)
C(39) C(40) 1.45(2)
C(39) C(44) 1.38(2)
C(40) C(41) 1.35(2)
C(41) C(42) 1.43(2)
C(42) C(43) 1.42(2)
C(43) C(44) 1.35(2)
C(44) C(45) 1.52(2)
C(45) C(46) 1.59(2)
C(45) C(47) 1.553(19)
C(45) C(49) 1.567(19)
C(46) C(52) 1.55(2)
C(47) C(50) 1.51(2)
C(48) C(49) 1.46(2)
C(50) C(51) 1.57(2)
C(51) C(52) 1.60(2)
C(51) C(54) 1.55(2)
C(52) C(57) 1.45(2)
C(53) C(54) 1.55(2)
C(54) C(55) 1.27(2)
C(55) C(56) 1.42(3)
C(57) C(58) 1.42(2)
C(58) C(59) 1.56(2)
C(62) C(63) 1.36(2)
C(62) C(67) 1.40(2)
C(62) C(68) 1.51(2)
C(63) C(64) 1.44(2)
C(64) C(65) 1.40(2)
C(64) C(69) 1.43(2)
C(65) C(66) 1.44(2)
C(66) C(67) 1.43(2)
C(66) C(73) 1.600(19)
C(69) C(70) 1.45(2)
C(69) C(71) 1.52(2)
C(69) C(72) 1.59(3)
C(73) C(74) 1.55(2)
C(73) C(75) 1.49(2)
C(73) C(76) 1.55(2)
C(77) C(78) 1.16(4)
C(78) C(79) 1.29(4)
O(7) H(48) 0.820
O(14) H(96) 0.820
N(2) H(27) 0.910(16)
N(4) H(75) 0.910(14)
C(2) H(1) 0.930(18)
C(5) H(2) 0.93(2)
C(8) H(3) 0.980(16)
C(9) H(4) 0.98(2)
C(10) H(5) 0.970(16)
C(10) H(6) 0.970(18)
C(11) H(7) 0.970(16)
C(11) H(8) 0.97(2)
C(12) H(9) 0.97(2)
C(12) H(10) 0.97(2)
C(13) H(11) 0.980(17)
C(14) H(12) 0.980(18)
C(15) H(13) 0.970(17)
C(15) H(14) 0.970(19)
C(17) H(15) 0.93(2)
C(18) H(16) 0.97(2)
C(18) H(17) 0.970(19)
C(19) H(18) 0.980(18)
C(20) H(19) 0.970(17)
C(20) H(20) 0.970(18)
C(22) H(21) 0.960
C(22) H(22) 0.960
C(22) H(23) 0.960
C(23) H(24) 0.960
C(23) H(25) 0.960
C(23) H(26) 0.960
C(25) H(28) 0.93(2)
C(29) H(29) 0.930(17)
C(32) H(30) 0.960
C(32) H(31) 0.960
C(32) H(32) 0.960
C(33) H(33) 0.960
C(33) H(34) 0.960
C(33) H(35) 0.960
C(34) H(36) 0.960
C(34) H(37) 0.960
C(34) H(38) 0.960
C(36) H(39) 0.960
C(36) H(40) 0.960
C(36) H(41) 0.960
C(37) H(42) 0.960
C(37) H(43) 0.960
C(37) H(44) 0.960
C(38) H(45) 0.960
C(38) H(46) 0.960
C(38) H(47) 0.960
C(40) H(49) 0.930(18)
C(43) H(50) 0.930(17)
C(46) H(51) 0.980(16)
C(47) H(52) 0.980(15)
C(48) H(53) 0.97(2)
C(48) H(54) 0.970(15)
C(49) H(55) 0.970(17)
C(49) H(56) 0.970(15)
C(50) H(57) 0.970(16)
C(50) H(58) 0.970(16)
C(51) H(59) 0.980(15)
C(52) H(60) 0.980(12)
C(53) H(61) 0.970(16)
C(53) H(62) 0.970(16)
C(55) H(63) 0.930(16)
C(56) H(64) 0.97(2)
C(56) H(65) 0.970(17)
C(57) H(66) 0.980(16)
C(58) H(67) 0.970(14)
C(58) H(68) 0.970(17)
C(60) H(69) 0.960
C(60) H(70) 0.960
C(60) H(71) 0.960
C(61) H(72) 0.960
C(61) H(73) 0.960
C(61) H(74) 0.960
C(63) H(76) 0.930(17)
C(67) H(77) 0.930(14)
C(70) H(78) 0.960
C(70) H(79) 0.960
C(70) H(80) 0.960
C(71) H(81) 0.960
C(71) H(82) 0.960
C(71) H(83) 0.960
C(72) H(84) 0.960
C(72) H(85) 0.960
C(72) H(86) 0.960
C(74) H(87) 0.960
C(74) H(88) 0.960
C(74) H(89) 0.960
C(75) H(90) 0.960
C(75) H(91) 0.960
C(75) H(92) 0.960
C(76) H(93) 0.960
C(76) H(94) 0.960
C(76) H(95) 0.960
C(77) H(97) 0.960
C(77) H(98) 0.960
C(77) H(99) 0.960
C(79) H(100) 0.960
C(79) H(101) 0.960
C(79) H(102) 0.960

loop_
_geom_contact_atom_site_label_1
_geom_contact_atom_site_label_2
_geom_contact_distance
_geom_contact_site_symmetry_2
O(1) C(12) 3.52(2) 65602
O(1) C(51) 3.476(19) .
O(1) C(52) 3.220(16) .
O(1) C(57) 3.421(18) .
O(5) O(7) 3.26(2) 55602
O(5) N(2) 2.74(2) 55602
O(5) C(9) 3.44(2) 55602
O(5) C(15) 3.08(2) 55602
O(5) C(20) 3.52(2) 45501
O(6) O(7) 3.05(2) 55602
O(6) N(2) 2.91(2) 55602
O(6) C(10) 3.21(2) 55602
O(7) O(5) 3.26(2) 54602
O(7) O(6) 3.05(2) 54602
O(7) C(30) 3.04(2) 54602
O(8) C(8) 3.45(2) .
O(8) C(48) 3.359(18) 64502
O(8) C(79) 3.55(3) .
O(12) O(14) 2.990(18) 74502
O(12) N(4) 3.250(19) 74502
O(12) C(47) 3.20(2) 74502
O(12) C(50) 3.49(2) 74502
O(13) O(14) 3.516(16) 74502
O(13) N(4) 2.540(18) 74502
O(13) C(47) 3.477(19) 74502
O(13) C(48) 3.45(2) 74502
O(13) C(53) 3.16(2) 74502
O(13) C(58) 3.569(19) 65501
O(14) O(12) 2.990(18) 75502
O(14) O(13) 3.516(16) 75502
O(14) C(68) 3.17(2) 75502
N(1) C(57) 3.56(2) .
N(1) C(58) 3.501(19) .
N(2) O(5) 2.74(2) 54602
N(2) O(6) 2.91(2) 54602
N(2) C(30) 3.31(3) 54602
N(4) O(12) 3.250(19) 75502
N(4) O(13) 2.540(18) 75502
N(4) C(68) 3.30(2) 75502
C(4) C(18) 3.52(2) 65602
C(8) O(8) 3.45(2) .
C(9) O(5) 3.44(2) 54602
C(10) O(6) 3.21(2) 54602
C(12) O(1) 3.52(2) 64602
C(15) O(5) 3.08(2) 54602
C(18) C(4) 3.52(2) 64602
C(20) O(5) 3.52(2) 65501
C(21) C(52) 3.50(2) .
C(21) C(57) 3.56(2) .
C(23) C(27) 3.54(2) 55602
C(23) C(33) 3.51(3) 55602
C(27) C(23) 3.54(2) 54602
C(30) O(7) 3.04(2) 55602
C(30) N(2) 3.31(3) 55602
C(33) C(23) 3.51(3) 54602
C(47) O(12) 3.20(2) 75502
C(47) O(13) 3.477(19) 75502
C(48) O(8) 3.359(18) 65502
C(48) O(13) 3.45(2) 75502
C(50) O(12) 3.49(2) 75502
C(51) O(1) 3.476(19) .
C(52) O(1) 3.220(16) .
C(52) C(21) 3.50(2) .
C(53) O(13) 3.16(2) 75502
C(57) O(1) 3.421(18) .
C(57) N(1) 3.56(2) .
C(57) C(21) 3.56(2) .
C(58) O(13) 3.569(19) 45501
C(58) N(1) 3.501(19) .
C(60) C(62) 3.60(4) 74502
C(60) C(63) 3.59(4) 74502
C(60) C(68) 3.60(3) 74502
C(62) C(60) 3.60(4) 75502
C(63) C(60) 3.59(4) 75502
C(68) O(14) 3.17(2) 74502
C(68) N(4) 3.30(2) 74502
C(68) C(60) 3.60(3) 75502
C(79) O(8) 3.55(3) .
O(1) H(9) 2.600(11) 65602
O(1) H(14) 2.945(10) 65602
O(1) H(59) 2.887(11) .
O(1) H(60) 2.612(11) .
O(1) H(66) 2.763(11) .
O(1) H(97) 3.393 56501
O(2) H(45) 3.076 65501
O(3) H(11) 3.102(16) 65602
O(3) H(17) 2.946(14) 65602
O(3) H(18) 3.502(14) 65602
O(4) H(16) 3.541(12) 65602
O(4) H(17) 2.832(13) 65602
O(4) H(33) 3.390 55602
O(4) H(35) 3.158 55602
O(4) H(41) 3.547 55602
O(5) H(4) 3.17(2) 55602
O(5) H(9) 3.546(18) 55602
O(5) H(13) 3.34(2) 55602
O(5) H(14) 2.685(18) 55602
O(5) H(18) 2.918(19) 45501
O(5) H(19) 2.779(19) 45501
O(5) H(27) 1.93(2) 55602
O(5) H(34) 3.487 55602
O(5) H(35) 3.467 55602
O(5) H(36) 3.133 55602
O(5) H(48) 2.834 55602
O(6) H(4) 3.564(16) 55602
O(6) H(5) 2.703(19) 55602
O(6) H(7) 3.502(17) 55602
O(6) H(22) 3.165 54602
O(6) H(27) 2.073(17) 55602
O(6) H(39) 3.018 55602
O(6) H(43) 3.521 55602
O(6) H(44) 3.428 55602
O(6) H(48) 3.099 55602
O(6) H(78) 3.426 45601
O(6) H(79) 3.224 45601
O(7) H(2) 3.330(11) .
O(7) H(4) 3.334(11) .
O(7) H(25) 2.786 54602
O(8) H(3) 2.658(13) .
O(8) H(6) 3.494(13) .
O(8) H(8) 2.827(14) .
O(8) H(20) 3.299(12) .
O(8) H(53) 3.488(13) 64502
O(8) H(54) 2.489(12) 64502
O(8) H(100) 2.809 .
O(9) H(87) 3.387 45501
O(9) H(95) 3.348 45501
O(10) H(40) 3.060 65501
O(10) H(45) 3.463 65501
O(11) H(46) 3.175 65501
O(11) H(83) 2.725 74502
O(11) H(92) 3.032 .
O(12) H(31) 2.914 65401
O(12) H(52) 2.635(13) 74502
O(12) H(57) 2.917(15) 74502
O(12) H(62) 3.259(15) 74502
O(12) H(70) 3.345 75502
O(12) H(75) 2.670(13) 74502
O(12) H(88) 3.382 74502
O(12) H(89) 3.361 74502
O(12) H(90) 2.854 74502
O(12) H(96) 3.184 74502
O(13) H(52) 3.255(11) 74502
O(13) H(54) 3.236(11) 74502
O(13) H(61) 3.221(11) 74502
O(13) H(62) 3.039(12) 74502
O(13) H(67) 2.758(11) 65501
O(13) H(75) 1.656(12) 74502
O(13) H(81) 3.199 74502
O(13) H(96) 3.220 74502
O(14) H(50) 3.166(12) .
O(14) H(52) 3.257(12) .
O(14) H(72) 3.503 75502
O(14) H(73) 3.219 75502
O(15) H(15) 3.20(3) .
O(15) H(16) 3.37(3) .
O(15) H(30) 3.502 64602
O(15) H(37) 2.868 64602
O(15) H(57) 3.48(4) 54501
O(15) H(59) 3.29(4) 54501
O(15) H(62) 3.46(3) 54501
N(1) H(14) 3.405(12) 65602
N(1) H(60) 3.347(14) .
N(1) H(66) 2.921(12) .
N(1) H(68) 2.991(12) .
N(3) H(53) 3.506(10) 64502
N(3) H(54) 3.354(10) 64502
N(3) H(61) 2.711(11) 64502
C(1) H(66) 2.944(13) .
C(1) H(68) 3.139(11) .
C(2) H(11) 2.933(14) 65602
C(2) H(17) 3.570(16) 65602
C(2) H(66) 2.744(16) .
C(2) H(94) 3.524 45501
C(3) H(11) 3.049(19) 65602
C(3) H(17) 2.804(18) 65602
C(3) H(94) 3.156 45501
C(4) H(17) 2.774(18) 65602
C(4) H(94) 3.106 45501
C(5) H(17) 3.557(18) 65602
C(5) H(38) 3.543 .
C(5) H(42) 3.582 .
C(5) H(44) 3.166 .
C(5) H(94) 3.437 45501
C(8) H(68) 3.584(15) .
C(9) H(36) 3.406 .
C(10) H(98) 3.490 .
C(10) H(100) 3.442 .
C(11) H(68) 3.39(2) .
C(11) H(82) 3.457 64502
C(12) H(36) 3.521 .
C(12) H(99) 2.975 65602
C(13) H(1) 3.551(16) 64602
C(14) H(13) 3.502(18) 65602
C(14) H(14) 3.204(17) 65602
C(15) H(12) 2.892(17) 64602
C(15) H(98) 3.284 .
C(16) H(12) 3.531(18) 64602
C(17) H(10) 3.49(2) 64602
C(17) H(98) 3.554 .
C(17) H(99) 3.267 .
C(18) H(41) 3.330 65501
C(19) H(14) 3.28(2) 65602
C(20) H(14) 3.241(18) 65602
C(20) H(29) 3.501(15) 65501
C(20) H(60) 3.118(16) .
C(21) H(9) 3.488(17) 65602
C(21) H(14) 2.923(16) 65602
C(21) H(60) 2.718(17) .
C(21) H(66) 2.988(17) .
C(22) H(11) 3.40(2) 65602
C(22) H(65) 3.60(3) .
C(22) H(79) 3.387 65502
C(22) H(97) 3.552 56501
C(22) H(98) 3.124 56501
C(23) H(16) 3.55(2) 65602
C(23) H(17) 3.46(2) 65602
C(23) H(33) 3.503 55602
C(23) H(35) 2.719 55602
C(23) H(38) 3.326 .
C(23) H(41) 2.902 55602
C(23) H(48) 3.444 55602
C(24) H(24) 3.242 .
C(24) H(25) 3.462 .
C(24) H(35) 3.529 55602
C(24) H(48) 3.445 55602
C(25) H(22) 3.559 54602
C(25) H(24) 3.546 .
C(25) H(25) 3.498 .
C(25) H(26) 3.515 .
C(25) H(39) 3.278 55602
C(26) H(24) 3.547 .
C(26) H(25) 3.433 54602
C(26) H(26) 3.213 .
C(27) H(2) 3.590(18) .
C(27) H(24) 3.303 .
C(27) H(25) 2.743 54602
C(27) H(26) 3.354 .
C(28) H(24) 2.928 .
C(28) H(25) 3.176 54602
C(29) H(18) 3.516(19) 45501
C(29) H(24) 2.886 .
C(29) H(35) 3.299 55602
C(30) H(18) 3.42(2) 45501
C(30) H(22) 3.553 54602
C(30) H(27) 2.41(2) 55602
C(30) H(35) 3.464 55602
C(30) H(39) 3.545 55602
C(30) H(48) 2.775 55602
C(32) H(80) 3.595 45601
C(33) H(24) 3.016 54602
C(33) H(25) 3.414 54602
C(33) H(29) 3.49(2) 54602
C(33) H(47) 3.464 54602
C(33) H(91) 3.377 64602
C(34) H(4) 3.23(2) .
C(34) H(26) 3.326 .
C(35) H(25) 3.559 54602
C(36) H(16) 3.47(2) 45501
C(36) H(25) 2.837 54602
C(36) H(30) 3.519 54602
C(37) H(2) 3.224(17) .
C(37) H(7) 3.173(19) .
C(37) H(24) 3.435 .
C(37) H(82) 3.463 64502
C(37) H(93) 3.247 45501
C(38) H(91) 3.590 45501
C(39) H(20) 3.557(14) .
C(39) H(53) 3.297(15) 64502
C(39) H(61) 3.143(13) 64502
C(39) H(63) 3.173(14) 64502
C(40) H(20) 3.583(16) .
C(40) H(53) 2.941(16) 64502
C(40) H(54) 3.378(18) 64502
C(41) H(45) 3.411 65501
C(41) H(46) 3.382 65501
C(42) H(46) 3.023 65501
C(42) H(92) 3.266 .
C(43) H(63) 3.219(15) 64502
C(43) H(86) 3.454 .
C(43) H(92) 3.014 .
C(44) H(63) 3.028(13) 64502
C(45) H(63) 3.475(13) 64502
C(46) H(61) 3.192(15) 64502
C(48) H(49) 3.284(15) 65502
C(48) H(101) 3.537 65502
C(48) H(102) 3.272 65502
C(49) H(61) 3.330(15) 64502
C(49) H(63) 2.968(14) 64502
C(49) H(86) 3.525 .
C(49) H(101) 3.220 65502
C(49) H(102) 3.140 65502
C(51) H(97) 3.151 56501
C(53) H(56) 3.155(17) 65502
C(53) H(69) 3.583 56501
C(54) H(56) 3.456(16) 65502
C(54) H(97) 3.463 56501
C(55) H(55) 3.431(14) 65502
C(55) H(56) 3.188(15) 65502
C(55) H(97) 3.526 56501
C(55) H(101) 3.511 56501
C(56) H(23) 3.448 .
C(56) H(84) 3.567 65502
C(56) H(87) 3.469 45501
C(56) H(97) 3.312 56501
C(57) H(1) 3.355(16) .
C(58) H(8) 3.359(18) .
C(58) H(77) 3.385(14) 45501
C(58) H(95) 3.141 45501
C(59) H(3) 3.349(16) .
C(59) H(8) 3.385(17) .
C(59) H(20) 3.364(14) .
C(59) H(54) 2.959(19) 64502
C(59) H(61) 3.387(16) 64502
C(60) H(76) 3.55(3) 74502
C(61) H(64) 3.525(18) 64502
C(61) H(83) 2.705 74502
C(61) H(89) 2.949 74502
C(61) H(92) 3.445 .
C(62) H(70) 3.242 75502
C(62) H(71) 3.263 75502
C(62) H(73) 3.115 .
C(63) H(70) 2.995 75502
C(63) H(71) 3.336 75502
C(63) H(73) 3.387 .
C(63) H(74) 3.538 .
C(63) H(89) 3.305 74502
C(64) H(72) 3.541 75502
C(64) H(74) 3.247 .
C(65) H(50) 3.488(19) .
C(65) H(72) 3.156 75502
C(65) H(73) 3.496 .
C(65) H(73) 3.407 75502
C(65) H(74) 3.207 .
C(66) H(72) 3.133 75502
C(66) H(73) 3.372 .
C(67) H(67) 3.354(14) 65501
C(67) H(73) 3.095 .
C(67) H(81) 3.488 74502
C(68) H(52) 3.323(19) 74502
C(68) H(62) 3.36(2) 74502
C(68) H(69) 3.387 75502
C(68) H(70) 3.237 75502
C(68) H(71) 3.595 75502
C(68) H(75) 2.499(19) 74502
C(68) H(81) 3.571 74502
C(68) H(96) 3.202 74502
C(70) H(22) 3.235 64502
C(70) H(28) 3.578(18) 65401
C(70) H(32) 3.291 65401
C(71) H(43) 3.383 65502
C(71) H(73) 2.964 75502
C(72) H(50) 3.53(2) .
C(72) H(55) 3.05(2) .
C(72) H(74) 3.310 .
C(72) H(101) 3.527 65502
C(74) H(72) 3.183 75502
C(74) H(76) 3.504(15) 75502
C(74) H(80) 3.354 75502
C(75) H(33) 3.192 65602
C(75) H(42) 3.394 65501
C(75) H(46) 3.460 65501
C(75) H(50) 3.290(16) .
C(76) H(42) 3.326 65501
C(76) H(68) 3.37(2) 65501
C(77) H(9) 3.54(2) 64602
C(77) H(10) 3.17(2) 64602
C(77) H(13) 3.14(3) .
C(77) H(15) 2.91(2) .
C(77) H(21) 3.070 54501
C(77) H(59) 3.03(2) 54501
C(77) H(65) 3.26(2) 54501
C(78) H(6) 3.47(4) .
C(78) H(15) 3.08(2) .
C(78) H(59) 3.23(2) 54501
C(78) H(65) 3.57(3) 54501
C(79) H(6) 3.18(3) .
C(79) H(49) 3.24(3) .
C(79) H(54) 3.20(2) 64502
C(79) H(55) 3.43(2) 64502
C(79) H(56) 3.21(2) 64502
H(1) C(13) 3.551(16) 65602
H(1) C(57) 3.355(16) .
H(1) H(9) 3.329 65602
H(1) H(11) 2.777 65602
H(1) H(65) 3.142 .
H(1) H(66) 2.381 .
H(1) H(97) 2.946 56501
H(2) O(7) 3.330(11) .
H(2) C(27) 3.590(18) .
H(2) C(37) 3.224(17) .
H(2) H(36) 3.518 .
H(2) H(38) 2.880 .
H(2) H(42) 3.165 .
H(2) H(44) 2.459 .
H(3) O(8) 2.658(13) .
H(3) C(59) 3.349(16) .
H(3) H(68) 3.430 .
H(3) H(100) 3.228 .
H(4) O(5) 3.17(2) 54602
H(4) O(6) 3.564(16) 54602
H(4) O(7) 3.334(11) .
H(4) C(34) 3.23(2) .
H(4) H(36) 2.594 .
H(4) H(38) 3.042 .
H(4) H(44) 3.447 .
H(4) H(48) 3.338 .
H(5) O(6) 2.703(19) 54602
H(5) H(21) 3.473 54501
H(5) H(22) 3.428 54501
H(5) H(79) 2.785 64502
H(5) H(82) 3.306 64502
H(5) H(85) 3.291 64502
H(5) H(98) 3.292 .
H(6) O(8) 3.494(13) .
H(6) C(78) 3.47(4) .
H(6) C(79) 3.18(3) .
H(6) H(98) 2.946 .
H(6) H(100) 2.538 .
H(6) H(101) 3.188 .
H(7) O(6) 3.502(17) 54602
H(7) C(37) 3.173(19) .
H(7) H(42) 3.311 .
H(7) H(43) 2.965 .
H(7) H(44) 2.741 .
H(7) H(82) 2.908 64502
H(7) H(93) 3.295 45501
H(8) O(8) 2.827(14) .
H(8) C(58) 3.359(18) .
H(8) C(59) 3.385(17) .
H(8) H(68) 2.572 .
H(8) H(82) 3.386 64502
H(9) O(1) 2.600(11) 64602
H(9) O(5) 3.546(18) 54602
H(9) C(21) 3.488(17) 64602
H(9) C(77) 3.54(2) 65602
H(9) H(1) 3.329 64602
H(9) H(36) 3.131 .
H(9) H(37) 3.599 .
H(9) H(97) 3.488 65602
H(9) H(99) 2.824 65602
H(10) C(17) 3.49(2) 65602
H(10) C(77) 3.17(2) 65602
H(10) H(13) 3.338 65602
H(10) H(15) 2.694 65602
H(10) H(36) 3.542 .
H(10) H(97) 3.542 65602
H(10) H(98) 3.301 65602
H(10) H(99) 2.330 65602
H(11) O(3) 3.102(16) 64602
H(11) C(2) 2.933(14) 64602
H(11) C(3) 3.049(19) 64602
H(11) C(22) 3.40(2) 64602
H(11) H(1) 2.777 64602
H(11) H(21) 2.833 64602
H(12) C(15) 2.892(17) 65602
H(12) C(16) 3.531(18) 65602
H(12) H(13) 2.654 65602
H(12) H(14) 2.384 65602
H(12) H(15) 3.352 65602
H(13) O(5) 3.34(2) 54602
H(13) C(14) 3.502(18) 64602
H(13) C(77) 3.14(3) .
H(13) H(10) 3.338 64602
H(13) H(12) 2.654 64602
H(13) H(18) 3.372 64602
H(13) H(21) 2.884 54501
H(13) H(98) 2.387 .
H(13) H(99) 3.111 .
H(14) O(1) 2.945(10) 64602
H(14) O(5) 2.685(18) 54602
H(14) N(1) 3.405(12) 64602
H(14) C(14) 3.204(17) 64602
H(14) C(19) 3.28(2) 64602
H(14) C(20) 3.241(18) 64602
H(14) C(21) 2.923(16) 64602
H(14) H(12) 2.384 64602
H(14) H(18) 2.989 64602
H(14) H(19) 3.104 64602
H(15) O(15) 3.20(3) .
H(15) C(77) 2.91(2) .
H(15) C(78) 3.08(2) .
H(15) H(10) 2.694 64602
H(15) H(12) 3.352 64602
H(15) H(98) 2.883 .
H(15) H(99) 2.380 .
H(15) H(100) 3.444 .
H(16) O(4) 3.541(12) 64602
H(16) O(15) 3.37(3) .
H(16) C(23) 3.55(2) 64602
H(16) C(36) 3.47(2) 65501
H(16) H(25) 3.500 64602
H(16) H(26) 3.094 64602
H(16) H(38) 3.476 64602
H(16) H(40) 3.459 65501
H(16) H(41) 2.666 65501
H(16) H(45) 3.507 65501
H(17) O(3) 2.946(14) 64602
H(17) O(4) 2.832(13) 64602
H(17) C(2) 3.570(16) 64602
H(17) C(3) 2.804(18) 64602
H(17) C(4) 2.774(18) 64602
H(17) C(5) 3.557(18) 64602
H(17) C(23) 3.46(2) 64602
H(17) H(25) 3.555 64602
H(17) H(26) 3.320 64602
H(17) H(41) 3.346 65501
H(18) O(3) 3.502(14) 64602
H(18) O(5) 2.918(19) 65501
H(18) C(29) 3.516(19) 65501
H(18) C(30) 3.42(2) 65501
H(18) H(13) 3.372 65602
H(18) H(14) 2.989 65602
H(18) H(21) 3.421 64602
H(18) H(29) 3.152 65501
H(19) O(5) 2.779(19) 65501
H(19) H(14) 3.104 65602
H(19) H(29) 2.790 65501
H(19) H(34) 3.434 65602
H(19) H(45) 3.450 65501
H(19) H(47) 3.208 65501
H(19) H(60) 3.379 .
H(20) O(8) 3.299(12) .
H(20) C(39) 3.557(14) .
H(20) C(40) 3.583(16) .
H(20) C(59) 3.364(14) .
H(20) H(45) 3.190 65501
H(20) H(47) 3.569 65501
H(20) H(49) 3.483 .
H(20) H(60) 2.707 .
H(21) C(77) 3.070 56501
H(21) H(5) 3.473 56501
H(21) H(11) 2.833 65602
H(21) H(13) 2.884 56501
H(21) H(18) 3.421 65602
H(21) H(97) 3.025 56501
H(21) H(98) 2.350 56501
H(21) H(99) 3.470 56501
H(22) O(6) 3.165 55602
H(22) C(25) 3.559 55602
H(22) C(30) 3.553 55602
H(22) C(70) 3.235 65502
H(22) H(5) 3.428 56501
H(22) H(28) 3.183 55602
H(22) H(79) 2.556 65502
H(22) H(80) 3.111 65502
H(22) H(98) 3.530 56501
H(23) C(56) 3.448 .
H(23) H(64) 3.372 .
H(23) H(65) 2.725 .
H(23) H(66) 3.462 .
H(23) H(79) 3.536 65502
H(23) H(87) 3.008 45501
H(23) H(94) 3.502 45501
H(23) H(97) 3.175 56501
H(23) H(98) 3.143 56501
H(24) C(24) 3.242 .
H(24) C(25) 3.546 .
H(24) C(26) 3.547 .
H(24) C(27) 3.303 .
H(24) C(28) 2.928 .
H(24) C(29) 2.886 .
H(24) C(33) 3.016 55602
H(24) C(37) 3.435 .
H(24) H(29) 3.182 .
H(24) H(33) 2.979 55602
H(24) H(34) 3.557 55602
H(24) H(35) 2.252 55602
H(24) H(42) 3.081 .
H(24) H(44) 3.199 .
H(24) H(47) 3.477 .
H(24) H(48) 3.326 55602
H(25) O(7) 2.786 55602
H(25) C(24) 3.462 .
H(25) C(25) 3.498 .
H(25) C(26) 3.433 55602
H(25) C(27) 2.743 55602
H(25) C(28) 3.176 55602
H(25) C(33) 3.414 55602
H(25) C(35) 3.559 55602
H(25) C(36) 2.837 55602
H(25) H(16) 3.500 65602
H(25) H(17) 3.555 65602
H(25) H(35) 2.541 55602
H(25) H(39) 2.775 55602
H(25) H(41) 2.165 55602
H(25) H(48) 2.759 55602
H(26) C(25) 3.515 .
H(26) C(26) 3.213 .
H(26) C(27) 3.354 .
H(26) C(34) 3.326 .
H(26) H(16) 3.094 65602
H(26) H(17) 3.320 65602
H(26) H(38) 2.401 .
H(26) H(41) 2.908 55602
H(26) H(44) 3.530 .
H(27) O(5) 1.93(2) 54602
H(27) O(6) 2.073(17) 54602
H(27) C(30) 2.41(2) 54602
H(28) C(70) 3.578(18) 45601
H(28) H(22) 3.183 54602
H(28) H(39) 2.830 55602
H(28) H(78) 3.156 45601
H(28) H(79) 3.524 45601
H(28) H(80) 3.481 45601
H(29) C(20) 3.501(15) 45501
H(29) C(33) 3.49(2) 55602
H(29) H(18) 3.152 45501
H(29) H(19) 2.790 45501
H(29) H(24) 3.182 .
H(29) H(34) 3.116 55602
H(29) H(35) 3.031 55602
H(30) O(15) 3.502 65602
H(30) C(36) 3.519 55602
H(30) H(39) 3.311 55602
H(30) H(40) 3.165 55602
H(30) H(41) 3.511 55602
H(30) H(70) 3.114 65602
H(31) O(12) 2.914 45601
H(31) H(57) 3.050 64602
H(31) H(70) 3.509 65602
H(31) H(76) 3.269 45601
H(31) H(88) 3.311 64602
H(31) H(90) 3.377 64602
H(32) C(70) 3.291 45601
H(32) H(39) 3.546 55602
H(32) H(76) 3.271 45601
H(32) H(78) 2.961 45601
H(32) H(80) 2.830 45601
H(32) H(88) 3.319 64602
H(33) O(4) 3.390 54602
H(33) C(23) 3.503 54602
H(33) C(75) 3.192 64602
H(33) H(24) 2.979 54602
H(33) H(47) 3.426 54602
H(33) H(88) 3.328 64602
H(33) H(90) 3.018 64602
H(33) H(91) 2.516 64602
H(34) O(5) 3.487 54602
H(34) H(19) 3.434 64602
H(34) H(24) 3.557 54602
H(34) H(29) 3.116 54602
H(34) H(47) 3.047 54602
H(34) H(58) 3.224 64602
H(34) H(91) 3.538 64602
H(35) O(4) 3.158 54602
H(35) O(5) 3.467 54602
H(35) C(23) 2.719 54602
H(35) C(24) 3.529 54602
H(35) C(29) 3.299 54602
H(35) C(30) 3.464 54602
H(35) H(24) 2.252 54602
H(35) H(25) 2.541 54602
H(35) H(29) 3.031 54602
H(35) H(47) 3.361 54602
H(36) O(5) 3.133 54602
H(36) C(9) 3.406 .
H(36) C(12) 3.521 .
H(36) H(2) 3.518 .
H(36) H(4) 2.594 .
H(36) H(9) 3.131 .
H(36) H(10) 3.542 .
H(37) O(15) 2.868 65602
H(37) H(9) 3.599 .
H(37) H(57) 3.362 64602
H(37) H(99) 3.344 65602
H(38) C(5) 3.543 .
H(38) C(23) 3.326 .
H(38) H(2) 2.880 .
H(38) H(4) 3.042 .
H(38) H(16) 3.476 65602
H(38) H(26) 2.401 .
H(39) O(6) 3.018 54602
H(39) C(25) 3.278 54602
H(39) C(30) 3.545 54602
H(39) H(25) 2.775 54602
H(39) H(28) 2.830 54602
H(39) H(30) 3.311 54602
H(39) H(32) 3.546 54602
H(39) H(78) 3.208 64502
H(40) O(10) 3.060 45501
H(40) H(16) 3.459 45501
H(40) H(30) 3.165 54602
H(40) H(70) 3.378 45501
H(40) H(78) 3.523 64502
H(41) O(4) 3.547 54602
H(41) C(18) 3.330 45501
H(41) C(23) 2.902 54602
H(41) H(16) 2.666 45501
H(41) H(17) 3.346 45501
H(41) H(25) 2.165 54602
H(41) H(26) 2.908 54602
H(41) H(30) 3.511 54602
H(42) C(5) 3.582 .
H(42) C(75) 3.394 45501
H(42) C(76) 3.326 45501
H(42) H(2) 3.165 .
H(42) H(7) 3.311 .
H(42) H(24) 3.081 .
H(42) H(91) 2.689 45501
H(42) H(92) 3.326 45501
H(42) H(93) 2.498 45501
H(42) H(94) 3.428 45501
H(43) O(6) 3.521 54602
H(43) C(71) 3.383 64502
H(43) H(7) 2.965 .
H(43) H(78) 3.099 64502
H(43) H(82) 2.602 64502
H(43) H(83) 3.342 64502
H(43) H(93) 3.263 45501
H(44) O(6) 3.428 54602
H(44) C(5) 3.166 .
H(44) H(2) 2.459 .
H(44) H(4) 3.447 .
H(44) H(7) 2.741 .
H(44) H(24) 3.199 .
H(44) H(26) 3.530 .
H(44) H(93) 3.581 45501
H(45) O(2) 3.076 45501
H(45) O(10) 3.463 45501
H(45) C(41) 3.411 45501
H(45) H(16) 3.507 45501
H(45) H(19) 3.450 45501
H(45) H(20) 3.190 45501
H(46) O(11) 3.175 45501
H(46) C(41) 3.382 45501
H(46) C(42) 3.023 45501
H(46) C(75) 3.460 45501
H(46) H(91) 3.059 45501
H(46) H(92) 2.978 45501
H(47) C(33) 3.464 55602
H(47) H(19) 3.208 45501
H(47) H(20) 3.569 45501
H(47) H(24) 3.477 .
H(47) H(33) 3.426 55602
H(47) H(34) 3.047 55602
H(47) H(35) 3.361 55602
H(47) H(91) 3.301 45501
H(48) O(5) 2.834 54602
H(48) O(6) 3.099 54602
H(48) C(23) 3.444 54602
H(48) C(24) 3.445 54602
H(48) C(30) 2.775 54602
H(48) H(4) 3.338 .
H(48) H(24) 3.326 54602
H(48) H(25) 2.759 54602
H(49) C(48) 3.284(15) 64502
H(49) C(79) 3.24(3) .
H(49) H(20) 3.483 .
H(49) H(53) 2.793 64502
H(49) H(54) 2.882 64502
H(49) H(100) 2.801 .
H(49) H(102) 2.794 .
H(50) O(14) 3.166(12) .
H(50) C(65) 3.488(19) .
H(50) C(72) 3.53(2) .
H(50) C(75) 3.290(16) .
H(50) H(63) 3.563 64502
H(50) H(86) 2.664 .
H(50) H(90) 3.192 .
H(50) H(92) 2.551 .
H(50) H(96) 2.962 .
H(51) H(61) 2.878 64502
H(51) H(69) 3.546 65502
H(52) O(12) 2.635(13) 75502
H(52) O(13) 3.255(11) 75502
H(52) O(14) 3.257(12) .
H(52) C(68) 3.323(19) 75502
H(52) H(86) 3.434 .
H(52) H(90) 2.943 .
H(52) H(92) 3.536 .
H(52) H(96) 3.052 .
H(53) O(8) 3.488(13) 65502
H(53) N(3) 3.506(10) 65502
H(53) C(39) 3.297(15) 65502
H(53) C(40) 2.941(16) 65502
H(53) H(49) 2.793 65502
H(53) H(102) 3.267 65502
H(54) O(8) 2.489(12) 65502
H(54) O(13) 3.236(11) 75502
H(54) N(3) 3.354(10) 65502
H(54) C(40) 3.378(18) 65502
H(54) C(59) 2.959(19) 65502
H(54) C(79) 3.20(2) 65502
H(54) H(49) 2.882 65502
H(54) H(85) 3.425 .
H(54) H(100) 3.134 65502
H(54) H(101) 3.000 65502
H(54) H(102) 2.929 65502
H(55) C(55) 3.431(14) 64502
H(55) C(72) 3.05(2) .
H(55) C(79) 3.43(2) 65502
H(55) H(63) 2.699 64502
H(55) H(84) 3.142 .
H(55) H(85) 2.906 .
H(55) H(86) 2.615 .
H(55) H(96) 3.479 .
H(55) H(101) 2.806 65502
H(55) H(102) 3.205 65502
H(56) C(53) 3.155(17) 64502
H(56) C(54) 3.456(16) 64502
H(56) C(55) 3.188(15) 64502
H(56) C(79) 3.21(2) 65502
H(56) H(61) 2.485 64502
H(56) H(62) 3.224 64502
H(56) H(63) 2.548 64502
H(56) H(101) 2.981 65502
H(56) H(102) 2.579 65502
H(57) O(12) 2.917(15) 75502
H(57) O(15) 3.48(4) 56501
H(57) H(31) 3.050 65602
H(57) H(37) 3.362 65602
H(58) H(34) 3.224 65602
H(59) O(1) 2.887(11) .
H(59) O(15) 3.29(4) 56501
H(59) C(77) 3.03(2) 56501
H(59) C(78) 3.23(2) 56501
H(59) H(97) 2.262 56501
H(59) H(99) 3.270 56501
H(60) O(1) 2.612(11) .
H(60) N(1) 3.347(14) .
H(60) C(20) 3.118(16) .
H(60) C(21) 2.718(17) .
H(60) H(19) 3.379 .
H(60) H(20) 2.707 .
H(61) O(13) 3.221(11) 75502
H(61) N(3) 2.711(11) 65502
H(61) C(39) 3.143(13) 65502
H(61) C(46) 3.192(15) 65502
H(61) C(49) 3.330(15) 65502
H(61) C(59) 3.387(16) 65502
H(61) H(51) 2.878 65502
H(61) H(56) 2.485 65502
H(61) H(67) 3.583 65502
H(61) H(69) 3.533 56501
H(62) O(12) 3.259(15) 75502
H(62) O(13) 3.039(12) 75502
H(62) O(15) 3.46(3) 56501
H(62) C(68) 3.36(2) 75502
H(62) H(56) 3.224 65502
H(62) H(69) 2.779 56501
H(62) H(102) 3.283 56501
H(63) C(39) 3.173(14) 65502
H(63) C(43) 3.219(15) 65502
H(63) C(44) 3.028(13) 65502
H(63) C(45) 3.475(13) 65502
H(63) C(49) 2.968(14) 65502
H(63) H(50) 3.563 65502
H(63) H(55) 2.699 65502
H(63) H(56) 2.548 65502
H(63) H(101) 3.481 56501
H(64) C(61) 3.525(18) 65502
H(64) H(23) 3.372 .
H(64) H(72) 3.130 65502
H(64) H(74) 3.061 65502
H(64) H(84) 2.766 65502
H(64) H(87) 2.935 45501
H(65) C(22) 3.60(3) .
H(65) C(77) 3.26(2) 56501
H(65) C(78) 3.57(3) 56501
H(65) H(1) 3.142 .
H(65) H(23) 2.725 .
H(65) H(87) 3.550 45501
H(65) H(97) 2.443 56501
H(65) H(98) 3.453 56501
H(65) H(101) 3.444 56501
H(66) O(1) 2.763(11) .
H(66) N(1) 2.921(12) .
H(66) C(1) 2.944(13) .
H(66) C(2) 2.744(16) .
H(66) C(21) 2.988(17) .
H(66) H(1) 2.381 .
H(66) H(23) 3.462 .
H(66) H(95) 3.560 45501
H(66) H(97) 3.517 56501
H(67) O(13) 2.758(11) 45501
H(67) C(67) 3.354(14) 45501
H(67) H(61) 3.583 64502
H(67) H(77) 2.697 45501
H(67) H(95) 2.874 45501
H(68) N(1) 2.991(12) .
H(68) C(1) 3.139(11) .
H(68) C(8) 3.584(15) .
H(68) C(11) 3.39(2) .
H(68) C(76) 3.37(2) 45501
H(68) H(3) 3.430 .
H(68) H(8) 2.572 .
H(68) H(77) 3.152 45501
H(68) H(94) 3.429 45501
H(68) H(95) 2.584 45501
H(69) C(53) 3.583 54501
H(69) C(68) 3.387 74502
H(69) H(51) 3.546 64502
H(69) H(61) 3.533 54501
H(69) H(62) 2.779 54501
H(69) H(102) 3.264 .
H(70) O(12) 3.345 74502
H(70) C(62) 3.242 74502
H(70) C(63) 2.995 74502
H(70) C(68) 3.237 74502
H(70) H(30) 3.114 64602
H(70) H(31) 3.509 64602
H(70) H(40) 3.378 65501
H(70) H(76) 2.768 74502
H(70) H(78) 3.545 74502
H(71) C(62) 3.263 74502
H(71) C(63) 3.336 74502
H(71) C(68) 3.595 74502
H(71) H(76) 3.540 74502
H(72) O(14) 3.503 74502
H(72) C(64) 3.541 74502
H(72) C(65) 3.156 74502
H(72) C(66) 3.133 74502
H(72) C(74) 3.183 74502
H(72) H(64) 3.130 64502
H(72) H(83) 2.943 74502
H(72) H(87) 3.173 74502
H(72) H(89) 2.471 74502
H(73) O(14) 3.219 74502
H(73) C(62) 3.115 .
H(73) C(63) 3.387 .
H(73) C(65) 3.496 .
H(73) C(65) 3.407 74502
H(73) C(66) 3.372 .
H(73) C(67) 3.095 .
H(73) C(71) 2.964 74502
H(73) H(77) 3.432 .
H(73) H(81) 3.047 74502
H(73) H(82) 3.571 74502
H(73) H(83) 2.122 74502
H(73) H(89) 2.862 74502
H(73) H(92) 3.347 .
H(73) H(96) 3.590 74502
H(74) C(63) 3.538 .
H(74) C(64) 3.247 .
H(74) C(65) 3.207 .
H(74) C(72) 3.310 .
H(74) H(64) 3.061 64502
H(74) H(83) 3.571 74502
H(74) H(84) 2.998 .
H(74) H(86) 2.874 .
H(74) H(89) 3.040 74502
H(74) H(92) 3.326 .
H(74) H(96) 3.569 .
H(75) O(12) 2.670(13) 75502
H(75) O(13) 1.656(12) 75502
H(75) C(68) 2.499(19) 75502
H(75) H(96) 3.388 .
H(76) C(60) 3.55(3) 75502
H(76) C(74) 3.504(15) 74502
H(76) H(31) 3.269 65401
H(76) H(32) 3.271 65401
H(76) H(70) 2.768 75502
H(76) H(71) 3.540 75502
H(76) H(88) 3.083 74502
H(76) H(89) 3.048 74502
H(77) C(58) 3.385(14) 65501
H(77) H(67) 2.697 65501
H(77) H(68) 3.152 65501
H(77) H(73) 3.432 .
H(77) H(81) 3.012 74502
H(78) O(6) 3.426 65401
H(78) H(28) 3.156 65401
H(78) H(32) 2.961 65401
H(78) H(39) 3.208 65502
H(78) H(40) 3.523 65502
H(78) H(43) 3.099 65502
H(78) H(70) 3.545 75502
H(79) O(6) 3.224 65401
H(79) C(22) 3.387 64502
H(79) H(5) 2.785 65502
H(79) H(22) 2.556 64502
H(79) H(23) 3.536 64502
H(79) H(28) 3.524 65401
H(80) C(32) 3.595 65401
H(80) C(74) 3.354 74502
H(80) H(22) 3.111 64502
H(80) H(28) 3.481 65401
H(80) H(32) 2.830 65401
H(80) H(87) 3.429 74502
H(80) H(88) 2.858 74502
H(80) H(89) 3.247 74502
H(81) O(13) 3.199 75502
H(81) C(67) 3.488 75502
H(81) C(68) 3.571 75502
H(81) H(73) 3.047 75502
H(81) H(77) 3.012 75502
H(82) C(11) 3.457 65502
H(82) C(37) 3.463 65502
H(82) H(5) 3.306 65502
H(82) H(7) 2.908 65502
H(82) H(8) 3.386 65502
H(82) H(43) 2.602 65502
H(82) H(73) 3.571 75502
H(82) H(93) 3.477 75502
H(83) O(11) 2.725 75502
H(83) C(61) 2.705 75502
H(83) H(43) 3.342 65502
H(83) H(72) 2.943 75502
H(83) H(73) 2.122 75502
H(83) H(74) 3.571 75502
H(84) C(56) 3.567 64502
H(84) H(55) 3.142 .
H(84) H(64) 2.766 64502
H(84) H(74) 2.998 .
H(84) H(101) 3.282 65502
H(85) H(5) 3.291 65502
H(85) H(54) 3.425 .
H(85) H(55) 2.906 .
H(85) H(101) 2.958 65502
H(86) C(43) 3.454 .
H(86) C(49) 3.525 .
H(86) H(50) 2.664 .
H(86) H(52) 3.434 .
H(86) H(55) 2.615 .
H(86) H(74) 2.874 .
H(87) O(9) 3.387 65501
H(87) C(56) 3.469 65501
H(87) H(23) 3.008 65501
H(87) H(64) 2.935 65501
H(87) H(65) 3.550 65501
H(87) H(72) 3.173 75502
H(87) H(80) 3.429 75502
H(88) O(12) 3.382 75502
H(88) H(31) 3.311 65602
H(88) H(32) 3.319 65602
H(88) H(33) 3.328 65602
H(88) H(76) 3.083 75502
H(88) H(80) 2.858 75502
H(89) O(12) 3.361 75502
H(89) C(61) 2.949 75502
H(89) C(63) 3.305 75502
H(89) H(72) 2.471 75502
H(89) H(73) 2.862 75502
H(89) H(74) 3.040 75502
H(89) H(76) 3.048 75502
H(89) H(80) 3.247 75502
H(90) O(12) 2.854 75502
H(90) H(31) 3.377 65602
H(90) H(33) 3.018 65602
H(90) H(50) 3.192 .
H(90) H(52) 2.943 .
H(91) C(33) 3.377 65602
H(91) C(38) 3.590 65501
H(91) H(33) 2.516 65602
H(91) H(34) 3.538 65602
H(91) H(42) 2.689 65501
H(91) H(46) 3.059 65501
H(91) H(47) 3.301 65501
H(92) O(11) 3.032 .
H(92) C(42) 3.266 .
H(92) C(43) 3.014 .
H(92) C(61) 3.445 .
H(92) H(42) 3.326 65501
H(92) H(46) 2.978 65501
H(92) H(50) 2.551 .
H(92) H(52) 3.536 .
H(92) H(73) 3.347 .
H(92) H(74) 3.326 .
H(93) C(37) 3.247 65501
H(93) H(7) 3.295 65501
H(93) H(42) 2.498 65501
H(93) H(43) 3.263 65501
H(93) H(44) 3.581 65501
H(93) H(82) 3.477 74502
H(94) C(2) 3.524 65501
H(94) C(3) 3.156 65501
H(94) C(4) 3.106 65501
H(94) C(5) 3.437 65501
H(94) H(23) 3.502 65501
H(94) H(42) 3.428 65501
H(94) H(68) 3.429 65501
H(95) O(9) 3.348 65501
H(95) C(58) 3.141 65501
H(95) H(66) 3.560 65501
H(95) H(67) 2.874 65501
H(95) H(68) 2.584 65501
H(96) O(12) 3.184 75502
H(96) O(13) 3.220 75502
H(96) C(68) 3.202 75502
H(96) H(50) 2.962 .
H(96) H(52) 3.052 .
H(96) H(55) 3.479 .
H(96) H(73) 3.590 75502
H(96) H(74) 3.569 .
H(96) H(75) 3.388 .
H(97) O(1) 3.393 54501
H(97) C(22) 3.552 54501
H(97) C(51) 3.151 54501
H(97) C(54) 3.463 54501
H(97) C(55) 3.526 54501
H(97) C(56) 3.312 54501
H(97) H(1) 2.946 54501
H(97) H(9) 3.488 64602
H(97) H(10) 3.542 64602
H(97) H(21) 3.025 54501
H(97) H(23) 3.175 54501
H(97) H(59) 2.262 54501
H(97) H(65) 2.443 54501
H(97) H(66) 3.517 54501
H(98) C(10) 3.490 .
H(98) C(15) 3.284 .
H(98) C(17) 3.554 .
H(98) C(22) 3.124 54501
H(98) H(5) 3.292 .
H(98) H(6) 2.946 .
H(98) H(10) 3.301 64602
H(98) H(13) 2.387 .
H(98) H(15) 2.883 .
H(98) H(21) 2.350 54501
H(98) H(22) 3.530 54501
H(98) H(23) 3.143 54501
H(98) H(65) 3.453 54501
H(99) C(12) 2.975 64602
H(99) C(17) 3.267 .
H(99) H(9) 2.824 64602
H(99) H(10) 2.330 64602
H(99) H(13) 3.111 .
H(99) H(15) 2.380 .
H(99) H(21) 3.470 54501
H(99) H(37) 3.344 64602
H(99) H(59) 3.270 54501
H(100) O(8) 2.809 .
H(100) C(10) 3.442 .
H(100) H(3) 3.228 .
H(100) H(6) 2.538 .
H(100) H(15) 3.444 .
H(100) H(49) 2.801 .
H(100) H(54) 3.134 64502
H(101) C(48) 3.537 64502
H(101) C(49) 3.220 64502
H(101) C(55) 3.511 54501
H(101) C(72) 3.527 64502
H(101) H(6) 3.188 .
H(101) H(54) 3.000 64502
H(101) H(55) 2.806 64502
H(101) H(56) 2.981 64502
H(101) H(63) 3.481 54501
H(101) H(65) 3.444 54501
H(101) H(84) 3.282 64502
H(101) H(85) 2.958 64502
H(102) C(48) 3.272 64502
H(102) C(49) 3.140 64502
H(102) H(49) 2.794 .
H(102) H(53) 3.267 64502
H(102) H(54) 2.929 64502
H(102) H(55) 3.205 64502
H(102) H(56) 2.579 64502
H(102) H(62) 3.283 54501
H(102) H(69) 3.264 .

loop_
_geom_torsion_atom_site_label_1
_geom_torsion_atom_site_label_2
_geom_torsion_atom_site_label_3
_geom_torsion_atom_site_label_4
_geom_torsion
C(18) O(2) C(19) C(14) -73(2)
C(18) O(2) C(19) C(20) 168.1(13)
C(19) O(2) C(18) C(17) 82.8(19)
C(22) O(3) C(3) C(2) 24(2)
C(22) O(3) C(3) C(4) -154(2)
C(23) O(4) C(4) C(3) -166.2(16)
C(23) O(4) C(4) C(5) 11(2)
C(56) O(9) C(57) C(52) -65.2(17)
C(56) O(9) C(57) C(58) 173.2(14)
C(57) O(9) C(56) C(55) 87.0(16)
C(60) O(10) C(41) C(40) 119(2)
C(60) O(10) C(41) C(42) -70(3)
C(61) O(11) C(42) C(41) 120(2)
C(61) O(11) C(42) C(43) -51(2)
C(1) N(1) C(8) C(7) 8.3(15)
C(1) N(1) C(8) C(14) -104.4(14)
C(8) N(1) C(1) C(2) 176.4(12)
C(8) N(1) C(1) C(6) -5.1(15)
C(1) N(1) C(21) O(1) -18(2)
C(1) N(1) C(21) C(20) 160.0(14)
C(21) N(1) C(1) C(2) 22(2)
C(21) N(1) C(1) C(6) -159.8(15)
C(8) N(1) C(21) O(1) -171.8(14)
C(8) N(1) C(21) C(20) 6(2)
C(21) N(1) C(8) C(7) 165.6(14)
C(21) N(1) C(8) C(14) 53.0(18)
C(9) N(2) C(10) C(11) -21.8(19)
C(10) N(2) C(9) C(7) -6.4(18)
C(10) N(2) C(9) C(12) -135(2)
C(9) N(2) C(15) C(16) -49(2)
C(15) N(2) C(9) C(7) 119.0(16)
C(15) N(2) C(9) C(12) -10(2)
C(10) N(2) C(15) C(16) 77.0(16)
C(15) N(2) C(10) C(11) -146.8(13)
C(39) N(3) C(46) C(45) 10.2(14)
C(39) N(3) C(46) C(52) -113.3(12)
C(46) N(3) C(39) C(40) 172.5(14)
C(46) N(3) C(39) C(44) -5.3(16)
C(39) N(3) C(59) O(8) -20(2)
C(39) N(3) C(59) C(58) 161.4(11)
C(59) N(3) C(39) C(40) 20(2)
C(59) N(3) C(39) C(44) -157.9(13)
C(46) N(3) C(59) O(8) -167.7(15)
C(46) N(3) C(59) C(58) 13.5(17)
C(59) N(3) C(46) C(45) 162.7(11)
C(59) N(3) C(46) C(52) 39.3(16)
C(47) N(4) C(48) C(49) -16.2(17)
C(48) N(4) C(47) C(45) -7.5(17)
C(48) N(4) C(47) C(50) -131.9(13)
C(47) N(4) C(53) C(54) -51.5(15)
C(53) N(4) C(47) C(45) 114.4(13)
C(53) N(4) C(47) C(50) -9.9(16)
C(48) N(4) C(53) C(54) 67.7(16)
C(53) N(4) C(48) C(49) -136.8(14)
N(1) C(1) C(2) C(3) -176.1(14)
N(1) C(1) C(6) C(5) 173.6(14)
N(1) C(1) C(6) C(7) -0.4(12)
C(2) C(1) C(6) C(5) -8(2)
C(2) C(1) C(6) C(7) 178.3(12)
C(6) C(1) C(2) C(3) 5(2)
C(1) C(2) C(3) O(3) 180.0(13)
C(1) C(2) C(3) C(4) -2(2)
O(3) C(3) C(4) O(4) -4(2)
O(3) C(3) C(4) C(5) 178.7(14)
C(2) C(3) C(4) O(4) 177.6(16)
C(2) C(3) C(4) C(5) 1(2)
O(4) C(4) C(5) C(6) -178.9(15)
C(3) C(4) C(5) C(6) -2(2)
C(4) C(5) C(6) C(1) 6(2)
C(4) C(5) C(6) C(7) 178.1(15)
C(1) C(6) C(7) C(8) 5.9(16)
C(1) C(6) C(7) C(9) 135.7(13)
C(1) C(6) C(7) C(11) -109.5(14)
C(5) C(6) C(7) C(8) -167.5(16)
C(5) C(6) C(7) C(9) -38(2)
C(5) C(6) C(7) C(11) 77(2)
C(6) C(7) C(8) N(1) -8.1(15)
C(6) C(7) C(8) C(14) 97.5(15)
C(6) C(7) C(9) N(2) 145.0(14)
C(6) C(7) C(9) C(12) -84(2)
C(6) C(7) C(11) C(10) -162.6(14)
C(8) C(7) C(9) N(2) -88.4(16)
C(8) C(7) C(9) C(12) 43(2)
C(9) C(7) C(8) N(1) -137.1(12)
C(9) C(7) C(8) C(14) -31.5(18)
C(8) C(7) C(11) C(10) 81.3(15)
C(11) C(7) C(8) N(1) 105.4(13)
C(11) C(7) C(8) C(14) -149.0(13)
C(9) C(7) C(11) C(10) -42.3(16)
C(11) C(7) C(9) N(2) 30.5(16)
C(11) C(7) C(9) C(12) 161.5(18)
N(1) C(8) C(14) C(13) 156.4(15)
N(1) C(8) C(14) C(19) -77.8(16)
C(7) C(8) C(14) C(13) 51(2)
C(7) C(8) C(14) C(19) 176.3(14)
N(2) C(9) C(12) C(13) 62(2)
C(7) C(9) C(12) C(13) -58(2)
N(2) C(10) C(11) C(7) 38.3(16)
C(9) C(12) C(13) C(14) 71.0(17)
C(9) C(12) C(13) C(16) -53.7(17)
C(12) C(13) C(14) C(8) -70.6(18)
C(12) C(13) C(14) C(19) 167.5(15)
C(12) C(13) C(16) C(15) -0.9(18)
C(12) C(13) C(16) C(17) -173.2(14)
C(14) C(13) C(16) C(15) -118.6(19)
C(14) C(13) C(16) C(17) 69(2)
C(16) C(13) C(14) C(8) 49(2)
C(16) C(13) C(14) C(19) -73(2)
C(8) C(14) C(19) O(2) -67.2(19)
C(8) C(14) C(19) C(20) 46.3(19)
C(13) C(14) C(19) O(2) 59(2)
C(13) C(14) C(19) C(20) 172.7(14)
N(2) C(15) C(16) C(13) 52.9(19)
N(2) C(15) C(16) C(17) -135.7(17)
C(13) C(16) C(17) C(18) -10(2)
C(15) C(16) C(17) C(18) 178.1(18)
C(16) C(17) C(18) O(2) -55(2)
O(2) C(19) C(20) C(21) 135.0(14)
C(14) C(19) C(20) C(21) 12(2)
C(19) C(20) C(21) O(1) 138.3(16)
C(19) C(20) C(21) N(1) -40(2)
C(25) C(24) C(29) C(28) 3(3)
C(29) C(24) C(25) C(26) -1(2)
C(25) C(24) C(30) O(5) -171(2)
C(25) C(24) C(30) O(6) -3(3)
C(30) C(24) C(25) C(26) -174(2)
C(29) C(24) C(30) O(5) 16(3)
C(29) C(24) C(30) O(6) -176(2)
C(30) C(24) C(29) C(28) 176(2)
C(24) C(25) C(26) C(27) -5(2)
C(24) C(25) C(26) C(31) 179.1(18)
C(25) C(26) C(27) O(7) 177.4(17)
C(25) C(26) C(27) C(28) 8(2)
C(25) C(26) C(31) C(32) -4(2)
C(25) C(26) C(31) C(33) 118(2)
C(25) C(26) C(31) C(34) -123(2)
C(27) C(26) C(31) C(32) 179.8(14)
C(27) C(26) C(31) C(33) -58(2)
C(27) C(26) C(31) C(34) 61(2)
C(31) C(26) C(27) O(7) -7(2)
C(31) C(26) C(27) C(28) -175.9(19)
O(7) C(27) C(28) C(29) -174.4(17)
O(7) C(27) C(28) C(35) 7(2)
C(26) C(27) C(28) C(29) -6(2)
C(26) C(27) C(28) C(35) 175.8(17)
C(27) C(28) C(29) C(24) 0(2)
C(27) C(28) C(35) C(36) 63(2)
C(27) C(28) C(35) C(37) -58(2)
C(27) C(28) C(35) C(38) 179.9(13)
C(29) C(28) C(35) C(36) -115(2)
C(29) C(28) C(35) C(37) 123.5(19)
C(29) C(28) C(35) C(38) 2(2)
C(35) C(28) C(29) C(24) 178.4(18)
N(3) C(39) C(40) C(41) 173.8(13)
N(3) C(39) C(44) C(43) -174.7(13)
N(3) C(39) C(44) C(45) -2.5(15)
C(40) C(39) C(44) C(43) 7(2)
C(40) C(39) C(44) C(45) 179.6(10)
C(44) C(39) C(40) C(41) -9(2)
C(39) C(40) C(41) O(10) 179.4(12)
C(39) C(40) C(41) C(42) 9(2)
O(10) C(41) C(42) O(11) 11(2)
O(10) C(41) C(42) C(43) -177.8(15)
C(40) C(41) C(42) O(11) -178.5(16)
C(40) C(41) C(42) C(43) -7(2)
O(11) C(42) C(43) C(44) 177.0(15)
C(41) C(42) C(43) C(44) 5(2)
C(42) C(43) C(44) C(39) -6(2)
C(42) C(43) C(44) C(45) -176.2(14)
C(39) C(44) C(45) C(46) 8.8(14)
C(39) C(44) C(45) C(47) 138.2(13)
C(39) C(44) C(45) C(49) -105.8(14)
C(43) C(44) C(45) C(46) -179.7(11)
C(43) C(44) C(45) C(47) -50(2)
C(43) C(44) C(45) C(49) 66(2)
C(44) C(45) C(46) N(3) -11.6(14)
C(44) C(45) C(46) C(52) 99.5(13)
C(44) C(45) C(47) N(4) 150.2(12)
C(44) C(45) C(47) C(50) -85.4(16)
C(44) C(45) C(49) C(48) -162.6(14)
C(46) C(45) C(47) N(4) -85.3(14)
C(46) C(45) C(47) C(50) 39.1(16)
C(47) C(45) C(46) N(3) -141.4(11)
C(47) C(45) C(46) C(52) -30.4(17)
C(46) C(45) C(49) C(48) 82.2(15)
C(49) C(45) C(46) N(3) 110.0(12)
C(49) C(45) C(46) C(52) -139.0(12)
C(47) C(45) C(49) C(48) -37.5(16)
C(49) C(45) C(47) N(4) 26.2(15)
C(49) C(45) C(47) C(50) 150.5(12)
N(3) C(46) C(52) C(51) 152.3(11)
N(3) C(46) C(52) C(57) -73.2(13)
C(45) C(46) C(52) C(51) 39.4(16)
C(45) C(46) C(52) C(57) 174.0(12)
N(4) C(47) C(50) C(51) 61.9(15)
C(45) C(47) C(50) C(51) -58.9(15)
N(4) C(48) C(49) C(45) 34.0(18)
C(47) C(50) C(51) C(52) 70.9(14)
C(47) C(50) C(51) C(54) -53.6(16)
C(50) C(51) C(52) C(46) -59.1(14)
C(50) C(51) C(52) C(57) 174.9(13)
C(50) C(51) C(54) C(53) -4.7(17)
C(50) C(51) C(54) C(55) 175.2(16)
C(52) C(51) C(54) C(53) -128.3(15)
C(52) C(51) C(54) C(55) 52(2)
C(54) C(51) C(52) C(46) 66.2(17)
C(54) C(51) C(52) C(57) -59.9(19)
C(46) C(52) C(57) O(9) -70.7(15)
C(46) C(52) C(57) C(58) 48.5(15)
C(51) C(52) C(57) O(9) 55.4(17)
C(51) C(52) C(57) C(58) 174.5(12)
N(4) C(53) C(54) C(51) 58.5(15)
N(4) C(53) C(54) C(55) -121.4(17)
C(51) C(54) C(55) C(56) -2(2)
C(53) C(54) C(55) C(56) 178.2(16)
C(54) C(55) C(56) O(9) -67(2)
O(9) C(57) C(58) C(59) 137.6(14)
C(52) C(57) C(58) C(59) 13(2)
C(57) C(58) C(59) O(8) 136.1(18)
C(57) C(58) C(59) N(3) -45.0(18)
C(63) C(62) C(67) C(66) -2(2)
C(67) C(62) C(63) C(64) -2(2)
C(63) C(62) C(68) O(12) -18(2)
C(63) C(62) C(68) O(13) 167.6(16)
C(68) C(62) C(63) C(64) -177.9(15)
C(67) C(62) C(68) O(12) 165.8(17)
C(67) C(62) C(68) O(13) -9(2)
C(68) C(62) C(67) C(66) 174.5(15)
C(62) C(63) C(64) C(65) -1(2)
C(62) C(63) C(64) C(69) 177.5(16)
C(63) C(64) C(65) O(14) 178.9(14)
C(63) C(64) C(65) C(66) 8(2)
C(63) C(64) C(69) C(70) 4(2)
C(63) C(64) C(69) C(71) -122.5(17)
C(63) C(64) C(69) C(72) 124.3(16)
C(65) C(64) C(69) C(70) -177.4(17)
C(65) C(64) C(69) C(71) 56(2)
C(65) C(64) C(69) C(72) -57(2)
C(69) C(64) C(65) O(14) 0(2)
C(69) C(64) C(65) C(66) -170.7(17)
O(14) C(65) C(66) C(67) 178.2(15)
O(14) C(65) C(66) C(73) 10(2)
C(64) C(65) C(66) C(67) -11(2)
C(64) C(65) C(66) C(73) -179.2(15)
C(65) C(66) C(67) C(62) 7(2)
C(65) C(66) C(73) C(74) -77(2)
C(65) C(66) C(73) C(75) 50.1(19)
C(65) C(66) C(73) C(76) 169.6(16)
C(67) C(66) C(73) C(74) 115.9(16)
C(67) C(66) C(73) C(75) -117.2(16)
C(67) C(66) C(73) C(76) 2(2)
C(73) C(66) C(67) C(62) 175.3(14)
